data_7719927
loop_
_publ_author_name
'Deshmukh, Gopal'
'Rana, Thakur Rochak Kumar'
'Yadav, Neha'
'Rajaraman, Gopalan'
'Murugavel, Ramaswamy'

_publ_section_title
;
 <i>C</i> <sub>2</sub>-Symmetric Ru(II) bimetallic complex catalysed
 selective degradation and value addition of azo dyes.
;
_journal_issue 40
_journal_name_full 'Dalton transactions (Cambridge, England : 2003)'
_journal_page_first 15235
_journal_page_last 15258
_journal_paper_doi 10.1039/d5dt01813g
_journal_volume 54
_journal_year 2025
_chemical_formula_moiety 'C66 H74 Cl2 N2 O2 Ru2, [+ solvents]'
_chemical_formula_sum 'C66 H74 Cl2 N2 O2 Ru2'
_chemical_formula_weight 1200.31
_space_group_crystal_system triclinic
_space_group_IT_number 2
_space_group_name_Hall '-P 1'
_space_group_name_H-M_alt 'P -1'
_atom_sites_solution_hydrogens geom
_atom_sites_solution_primary dual
_audit_creation_date 2024-08-30
_audit_creation_method
;
Olex2 1.5
(compiled 2023.03.06 svn.rbb2c1857 for OlexSys, GUI svn.r6748)
;
_audit_update_record
;
2025-03-21 deposited with the CCDC.	2025-09-04 downloaded from the CCDC.
;
_cell_angle_alpha 85.7530(10)
_cell_angle_beta 72.879(2)
_cell_angle_gamma 83.8210(10)
_cell_formula_units_Z 4
_cell_length_a 17.0196(3)
_cell_length_b 19.8132(3)
_cell_length_c 24.9061(5)
_cell_measurement_reflns_used 35740
_cell_measurement_temperature 150.00(10)
_cell_measurement_theta_max 24.9980
_cell_measurement_theta_min 1.7820
_cell_volume 7971.9(3)
_computing_cell_refinement 'CrysAlisPro 1.171.41.93a (Rigaku OD, 2020)'
_computing_data_collection 'CrysAlisPro 1.171.41.93a (Rigaku OD, 2020)'
_computing_data_reduction 'CrysAlisPro 1.171.41.93a (Rigaku OD, 2020)'
_computing_molecular_graphics 'Olex2 1.5 (Dolomanov et al., 2009)'
_computing_publication_material 'Olex2 1.5 (Dolomanov et al., 2009)'
_computing_structure_refinement 'SHELXL 2018/3 (Sheldrick, 2015)'
_computing_structure_solution 'SHELXT  (Sheldrick, 2015)'
_diffrn_ambient_environment N~2~
_diffrn_ambient_temperature 150.00(10)
_diffrn_detector 'CCD plate'
_diffrn_measured_fraction_theta_full 0.998
_diffrn_measured_fraction_theta_max 0.998
_diffrn_measurement_details
;
List of Runs (angles in degrees, time in seconds):

  # Type    Start    End  Width  t~exp~   \w     \q     \k     \f   Frames
#--------------------------------------------------------------------------
  1  \w   -100.81  15.19   1.00    7.00    --   -9.84 -59.25-123.92  116
  2  \f    -90.56  38.44   1.00    7.00  81.02  -9.84  31.50    --   129
  3  \w    -65.46  -0.46   1.00    7.00    --  -19.34  94.56   1.16   65
  4  \f   -175.92  16.08   1.00    7.00  15.81  -9.84 -59.25    --   192
  5  \w    -60.88   0.12   1.00    7.00    --  -14.77  94.56 -34.84   61
  6  \w   -100.81  15.19   1.00    7.00    --   -9.84 -59.25 164.08  116
;
_diffrn_measurement_device 'abstract diffractometer'
_diffrn_measurement_device_type 'Saxi-CrysAlisPro-abstract goniometer imported SAXI images'
_diffrn_measurement_method '\w and \f scans'
_diffrn_orient_matrix_type 'CrysAlisPro convention (1999,Acta A55,543-557)'
_diffrn_orient_matrix_UB_11 0.0358201000
_diffrn_orient_matrix_UB_12 -0.0070531000
_diffrn_orient_matrix_UB_13 0.0092124000
_diffrn_orient_matrix_UB_21 0.0244727000
_diffrn_orient_matrix_UB_22 0.0125316000
_diffrn_orient_matrix_UB_23 -0.0263536000
_diffrn_orient_matrix_UB_31 -0.0059355000
_diffrn_orient_matrix_UB_32 0.0330517000
_diffrn_orient_matrix_UB_33 0.0105072000
_diffrn_radiation_monochromator graphite
_diffrn_radiation_probe x-ray
_diffrn_radiation_type 'Mo K\a'
_diffrn_radiation_wavelength 0.71073
_diffrn_reflns_av_R_equivalents 0.0533
_diffrn_reflns_av_unetI/netI 0.0382
_diffrn_reflns_Laue_measured_fraction_full 0.998
_diffrn_reflns_Laue_measured_fraction_max 0.998
_diffrn_reflns_limit_h_max 20
_diffrn_reflns_limit_h_min -20
_diffrn_reflns_limit_k_max 23
_diffrn_reflns_limit_k_min -23
_diffrn_reflns_limit_l_max 29
_diffrn_reflns_limit_l_min -29
_diffrn_reflns_number 148349
_diffrn_reflns_point_group_measured_fraction_full 0.998
_diffrn_reflns_point_group_measured_fraction_max 0.998
_diffrn_reflns_theta_full 25.027
_diffrn_reflns_theta_max 25.027
_diffrn_reflns_theta_min 1.699
_diffrn_source 'fine-focus sealed X-ray tube'
_diffrn_source_type 'Enhance (Mo) X-ray Source'
_exptl_absorpt_coefficient_mu 0.479
_exptl_absorpt_correction_T_max 1.00000
_exptl_absorpt_correction_T_min 0.35055
_exptl_absorpt_correction_type multi-scan
_exptl_absorpt_process_details
;
CrysAlisPro 1.171.41.93a (Rigaku Oxford Diffraction, 2020)
Empirical absorption correction using spherical harmonics,
implemented in SCALE3 ABSPACK scaling algorithm.
;
_exptl_crystal_colour 'metallic reddish red'
_exptl_crystal_colour_lustre metallic
_exptl_crystal_colour_modifier reddish
_exptl_crystal_colour_primary red
_exptl_crystal_density_diffrn 1.000
_exptl_crystal_description needle
_exptl_crystal_F_000 2488
_exptl_crystal_size_max 0.484
_exptl_crystal_size_mid 0.419
_exptl_crystal_size_min 0.207
_refine_diff_density_max 1.407
_refine_diff_density_min -0.917
_refine_diff_density_rms 0.089
_refine_ls_extinction_method none
_refine_ls_goodness_of_fit_ref 1.060
_refine_ls_hydrogen_treatment constr
_refine_ls_matrix_type full
_refine_ls_number_parameters 1361
_refine_ls_number_reflns 28140
_refine_ls_number_restraints 24
_refine_ls_restrained_S_all 1.060
_refine_ls_R_factor_all 0.0700
_refine_ls_R_factor_gt 0.0606
_refine_ls_shift/su_max 0.008
_refine_ls_shift/su_mean 0.000
_refine_ls_structure_factor_coef Fsqd
_refine_ls_weighting_details 'w=1/[\s^2^(Fo^2^)+(0.0271P)^2^+37.7772P] where P=(Fo^2^+2Fc^2^)/3'
_refine_ls_weighting_scheme calc
_refine_ls_wR_factor_gt 0.1325
_refine_ls_wR_factor_ref 0.1368
_reflns_Friedel_coverage 0.000
_reflns_number_gt 23101
_reflns_number_total 28140
_reflns_threshold_expression 'I > 2\s(I)'
_cod_data_source_file d5dt01813g4.cif
_cod_data_source_block rm_gd_309
_cod_database_code 7719927
_shelx_shelxl_version_number 2018/3
_shelx_space_group_comment
;
The symmetry employed for this shelxl refinement is uniquely defined
by the following loop, which should always be used as a source of
symmetry information in preference to the above space-group names.
They are only intended as comments.
;
_shelx_estimated_absorpt_t_max 0.907
_shelx_estimated_absorpt_t_min 0.801
_reflns_odcompleteness_completeness 99.80
_reflns_odcompleteness_iscentric 1
_reflns_odcompleteness_theta 24.97
_olex2_refinement_description
;
1. Fixed Uiso
 At 1.2 times of:
  All C(H) groups
 At 1.5 times of:
  All C(H,H,H) groups
2. Uiso/Uaniso restraints and constraints
Uanis(C36) \\sim Ueq: with sigma of 0.001 and sigma for terminal atoms of 0.001
Uanis(C28) \\sim Ueq: with sigma of 0.001 and sigma for terminal atoms of 0.001
Uanis(C30) \\sim Ueq: with sigma of 0.001 and sigma for terminal atoms of 0.001
Uanis(C35) \\sim Ueq: with sigma of 0.001 and sigma for terminal atoms of 0.001
3.a Ternary CH refined with riding coordinates:
 C25(H25), C29(H29), C31(H31), C34(H34), C55(H55), C64(H64), C120(H120),
 C85(H85), C94(H94), C103(H103), C106(H106), C127(H127)
3.b Aromatic/amide H refined with riding coordinates:
 C3(H3), C4(H4), C6(H6), C7(H7), C8(H8), C9(H9), C11(H11), C12(H12), C15(H15),
 C17(H17), C20(H20), C24(H24), C37(H37), C40(H40), C41(H41), C43(H43), C44(H44),
  C45(H45), C46(H46), C50(H50), C51(H51), C53(H53), C54(H54), C60(H60),
 C61(H61), C63(H63), C69(H69), C70(H70), C72(H72), C73(H73), C74(H74), C75(H75),
  C77(H77), C80(H80), C81(H81), C83(H83), C84(H84), C90(H90), C92(H92),
 C98(H98), C102(H102), C109(H109), C112(H112), C113(H113), C116(H116),
 C117(H117), C118(H118), C119(H119), C122(H122), C123(H123), C125(H125),
 C126(H126)
3.c Idealised Me refined as rotating group:
 C26(H26A,H26B,H26C), C27(H27A,H27B,H27C), C28(H28A,H28B,H28C), C30(H30A,H30B,
 H30C), C32(H32A,H32B,H32C), C33(H33A,H33B,H33C), C35(H35A,H35B,H35C), C36(H36A,
 H36B,H36C), C48(H48A,H48B,H48C), C56(H56A,H56B,H56C), C57(H57A,H57B,H57C),
 C58(H58A,H58B,H58C), C65(H65A,H65B,H65C), C66(H66A,H66B,H66C), C128(H12A,H12B,
 H12C), C129(H12D,H12E,H12F), C78(H78A,H78B,H78C), C86(H86A,H86B,H86C),
 C87(H87A,H87B,H87C), C95(H95A,H95B,H95C), C96(H96A,H96B,H96C), C104(H10A,H10B,
 H10C), C105(H10D,H10E,H10F), C107(H10G,H10H,H10I), C108(H10J,H10K,H10L),
 C130(H13A,H13B,H13C), C131(H13D,H13E,H13F), C132(H13G,H13H,H13I)
;
_smtbx_masks_special_details
;
A solvent mask was calculated and 800 electrons were 
found in a volume of 3037\%A^3^ in 2 voids per unit cell. 
This is consistent with the presence of 
2.5[CH2Cl2], 4[CH3CH2OH] per Asymmetric Unit 
which account for 836 electrons 
per unit cell.
;
_smtbx_masks_void_probe_radius 1.2
_smtbx_masks_void_truncation_radius 1.2
_olex2_submission_special_instructions 'No special instructions were received'
_oxdiff_exptl_absorpt_empirical_details
;
Empirical correction (ABSPACK) includes:
- Absorption correction using spherical harmonics
- Frame scaling
;
_oxdiff_exptl_absorpt_empirical_full_max 1.729
_oxdiff_exptl_absorpt_empirical_full_min 0.239

loop_
_space_group_symop_operation_xyz
'x, y, z'
'-x, -y, -z'

loop_
_atom_site_label
_atom_site_type_symbol
_atom_site_fract_x
_atom_site_fract_y
_atom_site_fract_z
_atom_site_U_iso_or_equiv
_atom_site_adp_type
_atom_site_occupancy
_atom_site_site_symmetry_order
_atom_site_calc_flag
_atom_site_refinement_flags_posn
_atom_site_refinement_flags_adp
_atom_site_refinement_flags_occupancy
_atom_site_disorder_assembly
_atom_site_disorder_group
Ru1 Ru 1.60242(2) -0.41959(2) 0.25216(2) 0.01985(9) Uani 1 1 d . . . . .
Ru2 Ru 1.06286(2) -0.08616(2) 0.07336(2) 0.02300(9) Uani 1 1 d . . . . .
Cl1 Cl 1.55726(7) -0.52736(5) 0.29769(5) 0.0318(3) Uani 1 1 d . . . . .
Cl2 Cl 1.01587(7) 0.02141(5) 0.11889(5) 0.0301(2) Uani 1 1 d . . . . .
O1 O 1.64428(17) -0.41346(15) 0.32082(12) 0.0244(7) Uani 1 1 d . . . . .
O2 O 0.93935(17) -0.09328(15) 0.08611(12) 0.0264(7) Uani 1 1 d . . . . .
N1 N 1.4892(2) -0.37512(17) 0.30196(16) 0.0231(8) Uani 1 1 d . . . . .
N2 N 1.0448(2) -0.13071(17) 0.15446(14) 0.0192(7) Uani 1 1 d . . . . .
C1 C 1.5146(3) -0.3992(2) 0.39350(19) 0.0263(10) Uani 1 1 d . . . . .
C2 C 1.6013(3) -0.4121(2) 0.37327(18) 0.0237(9) Uani 1 1 d . . . . .
C3 C 1.6478(3) -0.4226(2) 0.4134(2) 0.0352(11) Uani 1 1 d . . . . .
H3 H 1.706311 -0.428367 0.400087 0.042 Uiso 1 1 calc R U . . .
C4 C 1.6110(3) -0.4245(3) 0.4695(2) 0.0379(12) Uani 1 1 d . . . . .
H4 H 1.644196 -0.432031 0.494467 0.045 Uiso 1 1 calc R U . . .
C5 C 1.5238(3) -0.4154(2) 0.4919(2) 0.0353(12) Uani 1 1 d . . . . .
C6 C 1.4859(4) -0.4207(3) 0.5500(2) 0.0479(14) Uani 1 1 d . . . . .
H6 H 1.519439 -0.432296 0.574352 0.057 Uiso 1 1 calc R U . . .
C7 C 1.4038(4) -0.4100(3) 0.5723(2) 0.0536(16) Uani 1 1 d . . . . .
H7 H 1.379650 -0.412305 0.611925 0.064 Uiso 1 1 calc R U . . .
C8 C 1.3551(4) -0.3956(3) 0.5362(3) 0.0517(15) Uani 1 1 d . . . . .
H8 H 1.296940 -0.387745 0.551723 0.062 Uiso 1 1 calc R U . . .
C9 C 1.3887(3) -0.3921(3) 0.4780(2) 0.0463(14) Uani 1 1 d . . . . .
H9 H 1.353353 -0.383655 0.454551 0.056 Uiso 1 1 calc R U . . .
C10 C 1.4754(3) -0.4012(2) 0.4535(2) 0.0359(12) Uani 1 1 d . . . . .
C11 C 1.4673(3) -0.3751(2) 0.3561(2) 0.0293(11) Uani 1 1 d . . . . .
H11 H 1.412545 -0.356483 0.373396 0.035 Uiso 1 1 calc R U . . .
C12 C 1.7009(3) -0.4705(3) 0.18608(19) 0.0333(11) Uani 1 1 d . . . . .
H12 H 1.731763 -0.513268 0.186826 0.040 Uiso 1 1 calc R U . . .
C13 C 1.4285(2) -0.3393(2) 0.27698(19) 0.0234(9) Uani 1 1 d . . . . .
C14 C 1.4248(3) -0.2693(2) 0.2690(2) 0.0293(10) Uani 1 1 d . . . . .
C15 C 1.3619(3) -0.2374(2) 0.2472(2) 0.0334(11) Uani 1 1 d . . . . .
H15 H 1.359302 -0.189441 0.240943 0.040 Uiso 1 1 calc R U . . .
C16 C 1.3047(3) -0.2713(2) 0.2346(2) 0.0315(11) Uani 1 1 d . . . . .
C17 C 1.3095(4) -0.3402(3) 0.2460(3) 0.064(2) Uani 1 1 d . . . . .
H17 H 1.268281 -0.364923 0.239880 0.077 Uiso 1 1 calc R U . . .
C18 C 1.3709(3) -0.3760(3) 0.2658(3) 0.0556(18) Uani 1 1 d . . . . .
C19 C 1.2391(3) -0.2337(2) 0.2129(2) 0.0333(11) Uani 1 1 d . . . . .
C20 C 1.2199(4) -0.1650(3) 0.2163(3) 0.062(2) Uani 1 1 d . . . . .
H20 H 1.250688 -0.140348 0.233098 0.074 Uiso 1 1 calc R U . . .
C21 C 1.1577(4) -0.1287(3) 0.1966(3) 0.0499(16) Uani 1 1 d . . . . .
C22 C 1.1126(2) -0.1665(2) 0.17270(18) 0.0224(9) Uani 1 1 d . . . . .
C23 C 1.1274(3) -0.2365(2) 0.17023(19) 0.0254(10) Uani 1 1 d . . . . .
C24 C 1.1901(3) -0.2691(2) 0.1899(2) 0.0327(11) Uani 1 1 d . . . . .
H24 H 1.200524 -0.317067 0.187905 0.039 Uiso 1 1 calc R U . . .
C25 C 1.4865(4) -0.2266(3) 0.2818(3) 0.0557(17) Uani 1 1 d . . . . .
H25 H 1.535909 -0.258113 0.283383 0.067 Uiso 1 1 calc R U . . .
C26 C 1.5166(4) -0.1712(3) 0.2360(4) 0.072(2) Uani 1 1 d . . . . .
H26A H 1.472550 -0.134365 0.238486 0.108 Uiso 1 1 calc R U . . .
H26B H 1.531362 -0.190666 0.198867 0.108 Uiso 1 1 calc R U . . .
H26C H 1.565117 -0.153256 0.241293 0.108 Uiso 1 1 calc R U . . .
C27 C 1.4527(5) -0.1957(3) 0.3379(3) 0.083(3) Uani 1 1 d . . . . .
H27A H 1.495815 -0.173042 0.346295 0.124 Uiso 1 1 calc R U . . .
H27B H 1.433964 -0.231331 0.366884 0.124 Uiso 1 1 calc R U . . .
H27C H 1.406022 -0.162346 0.337130 0.124 Uiso 1 1 calc R U . . .
C28 C 1.3030(5) -0.4636(4) 0.3418(3) 0.085(2) Uani 1 1 d . U . . .
H28A H 1.321070 -0.443405 0.370417 0.128 Uiso 1 1 calc R U . . .
H28B H 1.299488 -0.512421 0.350661 0.128 Uiso 1 1 calc R U . . .
H28C H 1.248663 -0.441982 0.341300 0.128 Uiso 1 1 calc R U . . .
C29 C 1.3658(4) -0.4527(3) 0.2835(4) 0.075(2) Uani 1 1 d . . . . .
H29 H 1.421291 -0.470750 0.287106 0.090 Uiso 1 1 calc R U . . .
C30 C 1.3513(5) -0.4898(4) 0.2390(3) 0.078(2) Uani 1 1 d . U . . .
H30A H 1.295369 -0.476477 0.236348 0.117 Uiso 1 1 calc R U . . .
H30B H 1.357319 -0.538747 0.247836 0.117 Uiso 1 1 calc R U . . .
H30C H 1.391563 -0.478938 0.202985 0.117 Uiso 1 1 calc R U . . .
C31 C 1.0776(4) -0.2782(2) 0.1468(3) 0.0509(16) Uani 1 1 d . . . . .
H31 H 1.049356 -0.246786 0.123598 0.061 Uiso 1 1 calc R U . . .
C32 C 1.0117(4) -0.3097(3) 0.1934(4) 0.082(3) Uani 1 1 d . . . . .
H32A H 1.037546 -0.343279 0.215325 0.124 Uiso 1 1 calc R U . . .
H32B H 0.975894 -0.332064 0.177138 0.124 Uiso 1 1 calc R U . . .
H32C H 0.978642 -0.274216 0.217948 0.124 Uiso 1 1 calc R U . . .
C33 C 1.1304(5) -0.3346(3) 0.1083(3) 0.069(2) Uani 1 1 d . . . . .
H33A H 1.181083 -0.316727 0.084149 0.103 Uiso 1 1 calc R U . . .
H33B H 1.098793 -0.349483 0.084922 0.103 Uiso 1 1 calc R U . . .
H33C H 1.144719 -0.373342 0.131614 0.103 Uiso 1 1 calc R U . . .
C34 C 1.1351(4) -0.0513(3) 0.2069(3) 0.070(2) Uani 1 1 d . . . . .
H34 H 1.102513 -0.032586 0.180844 0.084 Uiso 1 1 calc R U . . .
C35 C 1.0800(5) -0.0415(4) 0.2672(4) 0.086(2) Uani 1 1 d . U . . .
H35A H 1.027063 -0.059962 0.271956 0.128 Uiso 1 1 calc R U . . .
H35B H 1.070322 0.007080 0.274505 0.128 Uiso 1 1 calc R U . . .
H35C H 1.107220 -0.065304 0.293701 0.128 Uiso 1 1 calc R U . . .
C36 C 1.2105(4) -0.0142(4) 0.1935(3) 0.0693(19) Uani 1 1 d . U . . .
H36A H 1.238812 -0.025789 0.222450 0.104 Uiso 1 1 calc R U . . .
H36B H 1.194799 0.034845 0.192552 0.104 Uiso 1 1 calc R U . . .
H36C H 1.247409 -0.027186 0.156795 0.104 Uiso 1 1 calc R U . . .
C37 C 0.9739(3) -0.1308(2) 0.19218(18) 0.0229(9) Uani 1 1 d . . . . .
H37 H 0.974847 -0.149550 0.228224 0.027 Uiso 1 1 calc R U . . .
C38 C 0.8941(2) -0.1065(2) 0.18695(18) 0.0198(9) Uani 1 1 d . . . . .
C39 C 0.8815(2) -0.0943(2) 0.13367(18) 0.0213(9) Uani 1 1 d . . . . .
C40 C 0.7986(3) -0.0848(2) 0.1303(2) 0.0276(10) Uani 1 1 d . . . . .
H40 H 0.789242 -0.080771 0.094413 0.033 Uiso 1 1 calc R U . . .
C41 C 0.7330(3) -0.0815(2) 0.1772(2) 0.0302(11) Uani 1 1 d . . . . .
H41 H 0.678902 -0.073939 0.173231 0.036 Uiso 1 1 calc R U . . .
C42 C 0.7430(3) -0.0890(2) 0.2320(2) 0.0258(10) Uani 1 1 d . . . . .
C43 C 0.6751(3) -0.0815(2) 0.2804(2) 0.0310(11) Uani 1 1 d . . . . .
H43 H 0.621275 -0.070313 0.276440 0.037 Uiso 1 1 calc R U . . .
C44 C 0.6851(3) -0.0901(3) 0.3328(2) 0.0394(12) Uani 1 1 d . . . . .
H44 H 0.638608 -0.085881 0.365081 0.047 Uiso 1 1 calc R U . . .
C45 C 0.7643(3) -0.1050(3) 0.3386(2) 0.0448(14) Uani 1 1 d . . . . .
H45 H 0.770934 -0.111914 0.375280 0.054 Uiso 1 1 calc R U . . .
C46 C 0.8325(3) -0.1099(3) 0.2930(2) 0.0371(12) Uani 1 1 d . . . . .
H46 H 0.885888 -0.118037 0.298185 0.044 Uiso 1 1 calc R U . . .
C47 C 0.8240(3) -0.1028(2) 0.23735(19) 0.0255(10) Uani 1 1 d . . . . .
C48 C 1.2086(4) 0.0248(3) 0.0325(3) 0.0554(16) Uani 1 1 d . . . . .
H48A H 1.164675 0.061952 0.041896 0.083 Uiso 1 1 calc R U . . .
H48B H 1.251357 0.037757 -0.001527 0.083 Uiso 1 1 calc R U . . .
H48C H 1.232869 0.015420 0.063761 0.083 Uiso 1 1 calc R U . . .
C49 C 1.1736(3) -0.0371(3) 0.0227(2) 0.0403(13) Uani 1 1 d . . . . .
C50 C 1.1979(3) -0.1027(3) 0.0436(2) 0.0358(12) Uani 1 1 d . . . . .
H50 H 1.238011 -0.107496 0.063579 0.043 Uiso 1 1 calc R U . . .
C51 C 1.1624(3) -0.1606(3) 0.0344(2) 0.0365(12) Uani 1 1 d . . . . .
H51 H 1.179197 -0.203460 0.049327 0.044 Uiso 1 1 calc R U . . .
C52 C 1.1033(3) -0.1585(2) 0.0044(2) 0.0347(11) Uani 1 1 d . . . . .
C53 C 1.0795(3) -0.0908(3) -0.01605(19) 0.0357(12) Uani 1 1 d . . . . .
H53 H 1.038687 -0.085767 -0.035472 0.043 Uiso 1 1 calc R U . . .
C54 C 1.1139(3) -0.0340(2) -0.0083(2) 0.0320(11) Uani 1 1 d . . . . .
H54 H 1.097903 0.008613 -0.023890 0.038 Uiso 1 1 calc R U . . .
C55 C 1.0692(4) -0.2204(3) -0.0083(2) 0.0439(13) Uani 1 1 d . . . . .
H55 H 1.092402 -0.260594 0.010763 0.053 Uiso 1 1 calc R U . . .
C56 C 1.1003(5) -0.2303(3) -0.0720(2) 0.0634(19) Uani 1 1 d . . . . .
H56A H 1.078794 -0.270859 -0.080679 0.095 Uiso 1 1 calc R U . . .
H56B H 1.160781 -0.236006 -0.084042 0.095 Uiso 1 1 calc R U . . .
H56C H 1.081116 -0.190427 -0.091991 0.095 Uiso 1 1 calc R U . . .
C57 C 0.9761(4) -0.2195(3) 0.0119(3) 0.0551(16) Uani 1 1 d . . . . .
H57A H 0.951525 -0.180334 -0.005863 0.083 Uiso 1 1 calc R U . . .
H57B H 0.957070 -0.215985 0.052863 0.083 Uiso 1 1 calc R U . . .
H57C H 0.959339 -0.261454 0.001841 0.083 Uiso 1 1 calc R U . . .
C58 C 1.5945(4) -0.5299(3) 0.1576(3) 0.0568(17) Uani 1 1 d . . . . .
H58A H 1.602584 -0.566867 0.184444 0.085 Uiso 1 1 calc R U . . .
H58B H 1.624827 -0.542903 0.119342 0.085 Uiso 1 1 calc R U . . .
H58C H 1.535521 -0.521273 0.160790 0.085 Uiso 1 1 calc R U . . .
C59 C 1.6262(3) -0.4659(3) 0.1706(2) 0.0355(11) Uani 1 1 d . . . . .
C60 C 1.5813(3) -0.4016(3) 0.1696(2) 0.0350(11) Uani 1 1 d . . . . .
H60 H 1.531328 -0.397326 0.159456 0.042 Uiso 1 1 calc R U . . .
C61 C 1.6120(3) -0.3431(2) 0.18383(18) 0.0273(10) Uani 1 1 d . . . . .
H61 H 1.581557 -0.300127 0.182900 0.033 Uiso 1 1 calc R U . . .
C62 C 1.6853(2) -0.3467(2) 0.19915(19) 0.0271(10) Uani 1 1 d . . . . .
C63 C 1.7290(3) -0.4120(2) 0.20027(19) 0.0266(10) Uani 1 1 d . . . . .
H63 H 1.778602 -0.416119 0.210900 0.032 Uiso 1 1 calc R U . . .
C64 C 1.7198(3) -0.2835(2) 0.2108(2) 0.0370(12) Uani 1 1 d . . . . .
H64 H 1.677584 -0.244207 0.210944 0.044 Uiso 1 1 calc R U . . .
C65 C 1.7391(5) -0.2865(3) 0.2662(3) 0.0651(19) Uani 1 1 d . . . . .
H65A H 1.782552 -0.323193 0.266449 0.098 Uiso 1 1 calc R U . . .
H65B H 1.689343 -0.295283 0.296815 0.098 Uiso 1 1 calc R U . . .
H65C H 1.758016 -0.243147 0.271419 0.098 Uiso 1 1 calc R U . . .
C66 C 1.7967(4) -0.2705(3) 0.1621(3) 0.0610(18) Uani 1 1 d . . . . .
H66A H 1.818204 -0.228498 0.167867 0.091 Uiso 1 1 calc R U . . .
H66B H 1.782229 -0.266001 0.126662 0.091 Uiso 1 1 calc R U . . .
H66C H 1.838908 -0.308623 0.160673 0.091 Uiso 1 1 calc R U . . .
Ru3 Ru 1.42934(2) -0.91671(2) 0.42937(2) 0.02320(9) Uani 1 1 d . . . . .
Ru4 Ru 0.88511(2) -0.58932(2) 0.24683(2) 0.01969(9) Uani 1 1 d . . . . .
Cl3 Cl 1.46893(7) -1.02709(5) 0.38828(5) 0.0315(3) Uani 1 1 d . . . . .
Cl4 Cl 0.92701(6) -0.47922(5) 0.20544(5) 0.0314(3) Uani 1 1 d . . . . .
O3 O 1.55407(17) -0.91233(15) 0.41145(12) 0.0264(7) Uani 1 1 d . . . . .
O4 O 0.84832(17) -0.59481(15) 0.17582(12) 0.0240(7) Uani 1 1 d . . . . .
N3 N 1.4422(2) -0.87793(17) 0.34685(15) 0.0222(8) Uani 1 1 d . . . . .
N4 N 1.0020(2) -0.62802(17) 0.19935(16) 0.0235(8) Uani 1 1 d . . . . .
C120 C 1.0947(4) -0.5504(3) 0.2517(3) 0.066(2) Uani 1 1 d . . . . .
H120 H 1.035753 -0.536078 0.253707 0.079 Uiso 1 1 calc R U . . .
C128 C 1.1107(4) -0.5229(3) 0.3025(4) 0.085(3) Uani 1 1 d . . . . .
H12A H 1.081063 -0.547744 0.336665 0.128 Uiso 1 1 calc R U . . .
H12B H 1.091294 -0.474513 0.305018 0.128 Uiso 1 1 calc R U . . .
H12C H 1.170012 -0.528676 0.298488 0.128 Uiso 1 1 calc R U . . .
C129 C 1.1455(4) -0.5209(4) 0.1990(4) 0.084(3) Uani 1 1 d . . . . .
H12D H 1.203947 -0.530544 0.196989 0.125 Uiso 1 1 calc R U . . .
H12E H 1.131624 -0.471676 0.197389 0.125 Uiso 1 1 calc R U . . .
H12F H 1.134938 -0.540881 0.167167 0.125 Uiso 1 1 calc R U . . .
C67 C 0.9812(3) -0.6029(2) 0.10618(19) 0.0278(10) Uani 1 1 d . . . . .
C68 C 0.8941(3) -0.5939(2) 0.12383(19) 0.0245(9) Uani 1 1 d . . . . .
C69 C 0.8501(3) -0.5844(2) 0.0824(2) 0.0310(11) Uani 1 1 d . . . . .
H69 H 0.791454 -0.581213 0.093968 0.037 Uiso 1 1 calc R U . . .
C70 C 0.8912(3) -0.5800(2) 0.0270(2) 0.0370(12) Uani 1 1 d . . . . .
H70 H 0.860233 -0.573435 0.000597 0.044 Uiso 1 1 calc R U . . .
C71 C 0.9786(3) -0.5848(2) 0.0066(2) 0.0351(11) Uani 1 1 d . . . . .
C72 C 1.0212(4) -0.5759(3) -0.0513(2) 0.0435(13) Uani 1 1 d . . . . .
H72 H 0.990463 -0.565823 -0.077584 0.052 Uiso 1 1 calc R U . . .
C73 C 1.1041(4) -0.5812(3) -0.0698(2) 0.0528(16) Uani 1 1 d . . . . .
H73 H 1.131382 -0.574712 -0.108715 0.063 Uiso 1 1 calc R U . . .
C74 C 1.1495(4) -0.5962(3) -0.0320(2) 0.0556(17) Uani 1 1 d . . . . .
H74 H 1.207982 -0.602406 -0.045555 0.067 Uiso 1 1 calc R U . . .
C75 C 1.1116(3) -0.6024(3) 0.0248(2) 0.0443(14) Uani 1 1 d . . . . .
H75 H 1.144322 -0.609943 0.050077 0.053 Uiso 1 1 calc R U . . .
C76 C 1.0245(3) -0.5978(2) 0.0464(2) 0.0356(12) Uani 1 1 d . . . . .
C77 C 1.0264(3) -0.6260(2) 0.1442(2) 0.0305(11) Uani 1 1 d . . . . .
H77 H 1.082252 -0.642349 0.127586 0.037 Uiso 1 1 calc R U . . .
C78 C 0.8842(4) -0.4854(3) 0.3473(3) 0.0573(17) Uani 1 1 d . . . . .
H78A H 0.943618 -0.492437 0.342776 0.086 Uiso 1 1 calc R U . . .
H78B H 0.854534 -0.477264 0.386734 0.086 Uiso 1 1 calc R U . . .
H78C H 0.872777 -0.446094 0.323590 0.086 Uiso 1 1 calc R U . . .
C79 C 0.8561(3) -0.5473(3) 0.3301(2) 0.0340(11) Uani 1 1 d . . . . .
C80 C 0.7823(3) -0.5428(2) 0.31308(19) 0.0309(11) Uani 1 1 d . . . . .
H80 H 0.750089 -0.500451 0.313712 0.037 Uiso 1 1 calc R U . . .
C81 C 0.7576(3) -0.5993(2) 0.29579(18) 0.0249(9) Uani 1 1 d . . . . .
H81 H 0.709411 -0.594687 0.283469 0.030 Uiso 1 1 calc R U . . .
C82 C 0.8021(3) -0.6648(2) 0.29580(19) 0.0292(10) Uani 1 1 d . . . . .
C83 C 0.8742(3) -0.6688(2) 0.31292(19) 0.0305(11) Uani 1 1 d . . . . .
H83 H 0.905902 -0.711359 0.312479 0.037 Uiso 1 1 calc R U . . .
C84 C 0.9009(3) -0.6121(3) 0.33060(19) 0.0341(11) Uani 1 1 d . . . . .
H84 H 0.949026 -0.617026 0.342956 0.041 Uiso 1 1 calc R U . . .
C85 C 0.7690(3) -0.7270(2) 0.2820(2) 0.0383(12) Uani 1 1 d . . . . .
H85 H 0.811186 -0.766338 0.281642 0.046 Uiso 1 1 calc R U . . .
C86 C 0.6911(4) -0.7413(3) 0.3292(3) 0.0565(16) Uani 1 1 d . . . . .
H86A H 0.704186 -0.747439 0.365120 0.085 Uiso 1 1 calc R U . . .
H86B H 0.670065 -0.782720 0.321753 0.085 Uiso 1 1 calc R U . . .
H86C H 0.649044 -0.702972 0.330977 0.085 Uiso 1 1 calc R U . . .
C87 C 0.7505(4) -0.7225(3) 0.2259(3) 0.0541(16) Uani 1 1 d . . . . .
H87A H 0.709022 -0.684351 0.225255 0.081 Uiso 1 1 calc R U . . .
H87B H 0.729382 -0.764836 0.220629 0.081 Uiso 1 1 calc R U . . .
H87C H 0.801187 -0.715374 0.195623 0.081 Uiso 1 1 calc R U . . .
C88 C 1.0609(2) -0.6647(2) 0.22540(18) 0.0218(9) Uani 1 1 d . . . . .
C89 C 1.1057(3) -0.6283(2) 0.2506(3) 0.0418(14) Uani 1 1 d . . . . .
C90 C 1.1631(3) -0.6644(2) 0.2739(3) 0.0433(14) Uani 1 1 d . . . . .
H90 H 1.192083 -0.640233 0.292375 0.052 Uiso 1 1 calc R U . . .
C91 C 1.1798(3) -0.7343(2) 0.27144(19) 0.0256(10) Uani 1 1 d . . . . .
C92 C 1.1326(3) -0.7681(2) 0.2475(2) 0.0332(11) Uani 1 1 d . . . . .
H92 H 1.141433 -0.816239 0.246512 0.040 Uiso 1 1 calc R U . . .
C93 C 1.0728(3) -0.7349(2) 0.2247(2) 0.0290(10) Uani 1 1 d . . . . .
C94 C 1.0277(4) -0.7769(3) 0.1959(3) 0.0585(19) Uani 1 1 d . . . . .
H94 H 0.980231 -0.747012 0.188805 0.070 Uiso 1 1 calc R U . . .
C95 C 1.0853(5) -0.8003(3) 0.1380(3) 0.081(3) Uani 1 1 d . . . . .
H95A H 1.103772 -0.760334 0.113825 0.121 Uiso 1 1 calc R U . . .
H95B H 1.055044 -0.826567 0.120194 0.121 Uiso 1 1 calc R U . . .
H95C H 1.133310 -0.828635 0.143667 0.121 Uiso 1 1 calc R U . . .
C96 C 0.9927(4) -0.8374(3) 0.2335(4) 0.083(3) Uani 1 1 d . . . . .
H96A H 1.038142 -0.869129 0.239184 0.125 Uiso 1 1 calc R U . . .
H96B H 0.959569 -0.860480 0.215597 0.125 Uiso 1 1 calc R U . . .
H96C H 0.957879 -0.821381 0.269949 0.125 Uiso 1 1 calc R U . . .
C97 C 1.2456(2) -0.7721(2) 0.2934(2) 0.0242(10) Uani 1 1 d . . . . .
C98 C 1.2502(3) -0.8411(3) 0.3039(3) 0.0466(15) Uani 1 1 d . . . . .
H98 H 1.207703 -0.865224 0.298860 0.056 Uiso 1 1 calc R U . . .
C99 C 1.3132(3) -0.8778(2) 0.3213(2) 0.0391(12) Uani 1 1 d . . . . .
C100 C 1.3737(2) -0.8417(2) 0.33022(18) 0.0222(9) Uani 1 1 d . . . . .
C101 C 1.3700(3) -0.7712(2) 0.3232(2) 0.0283(10) Uani 1 1 d . . . . .
C102 C 1.3054(3) -0.7384(2) 0.3043(2) 0.0333(11) Uani 1 1 d . . . . .
H102 H 1.302646 -0.690303 0.298810 0.040 Uiso 1 1 calc R U . . .
C103 C 1.3163(4) -0.9547(3) 0.3295(3) 0.0566(18) Uani 1 1 d . . . . .
H103 H 1.342802 -0.968474 0.360034 0.068 Uiso 1 1 calc R U . . .
C104 C 1.2319(5) -0.9837(3) 0.3458(3) 0.077(3) Uani 1 1 d . . . . .
H10A H 1.193881 -0.958773 0.377072 0.115 Uiso 1 1 calc R U . . .
H10B H 1.238280 -1.031850 0.357291 0.115 Uiso 1 1 calc R U . . .
H10C H 1.209790 -0.978892 0.313447 0.115 Uiso 1 1 calc R U . . .
C105 C 1.3706(5) -0.9844(4) 0.2762(3) 0.075(2) Uani 1 1 d . . . . .
H10D H 1.352047 -0.964311 0.244356 0.112 Uiso 1 1 calc R U . . .
H10E H 1.367671 -1.033685 0.278416 0.112 Uiso 1 1 calc R U . . .
H10F H 1.427750 -0.974640 0.270848 0.112 Uiso 1 1 calc R U . . .
C106 C 1.4362(4) -0.7297(3) 0.3308(3) 0.0584(19) Uani 1 1 d . . . . .
H106 H 1.470277 -0.759591 0.351151 0.070 Uiso 1 1 calc R U . . .
C107 C 1.4944(4) -0.7062(4) 0.2736(4) 0.085(3) Uani 1 1 d . . . . .
H10G H 1.461643 -0.681837 0.250601 0.128 Uiso 1 1 calc R U . . .
H10H H 1.526179 -0.745885 0.253891 0.128 Uiso 1 1 calc R U . . .
H10I H 1.532367 -0.675919 0.280005 0.128 Uiso 1 1 calc R U . . .
C108 C 1.3993(5) -0.6683(3) 0.3657(3) 0.080(3) Uani 1 1 d . . . . .
H10J H 1.442745 -0.648989 0.376530 0.119 Uiso 1 1 calc R U . . .
H10K H 1.356729 -0.682160 0.399574 0.119 Uiso 1 1 calc R U . . .
H10L H 1.374538 -0.634126 0.343549 0.119 Uiso 1 1 calc R U . . .
C109 C 1.5118(3) -0.8804(2) 0.30716(18) 0.0233(9) Uani 1 1 d . . . . .
H109 H 1.508273 -0.865167 0.270808 0.028 Uiso 1 1 calc R U . . .
C110 C 1.5936(2) -0.9030(2) 0.31048(19) 0.0249(10) Uani 1 1 d . . . . .
C111 C 1.6094(2) -0.9132(2) 0.36285(19) 0.0218(9) Uani 1 1 d . . . . .
C112 C 1.6945(3) -0.9221(2) 0.3631(2) 0.0278(10) Uani 1 1 d . . . . .
H112 H 1.706819 -0.925204 0.398099 0.033 Uiso 1 1 calc R U . . .
C113 C 1.7568(3) -0.9261(2) 0.3153(2) 0.0320(11) Uani 1 1 d . . . . .
H113 H 1.811800 -0.933841 0.317512 0.038 Uiso 1 1 calc R U . . .
C114 C 1.7434(3) -0.9191(2) 0.2618(2) 0.0298(10) Uani 1 1 d . . . . .
C115 C 1.6607(3) -0.9077(2) 0.25860(19) 0.0273(10) Uani 1 1 d . . . . .
C116 C 1.8093(3) -0.9260(2) 0.2121(2) 0.0376(12) Uani 1 1 d . . . . .
H116 H 1.864065 -0.935488 0.214669 0.045 Uiso 1 1 calc R U . . .
C117 C 1.7963(3) -0.9193(3) 0.1608(3) 0.0485(15) Uani 1 1 d . . . . .
H117 H 1.841866 -0.922143 0.127781 0.058 Uiso 1 1 calc R U . . .
C118 C 1.7144(4) -0.9082(3) 0.1562(2) 0.0509(15) Uani 1 1 d . . . . .
H118 H 1.704933 -0.904744 0.120373 0.061 Uiso 1 1 calc R U . . .
C119 C 1.6490(3) -0.9024(3) 0.2046(2) 0.0378(12) Uani 1 1 d . . . . .
H119 H 1.594422 -0.894681 0.201357 0.045 Uiso 1 1 calc R U . . .
C121 C 1.3182(3) -0.9583(3) 0.4872(2) 0.0402(13) Uani 1 1 d . . . . .
C122 C 1.2959(3) -0.8944(3) 0.4641(2) 0.0377(12) Uani 1 1 d . . . . .
H122 H 1.253561 -0.890042 0.445985 0.045 Uiso 1 1 calc R U . . .
C123 C 1.3362(3) -0.8370(3) 0.4680(2) 0.0383(13) Uani 1 1 d . . . . .
H123 H 1.320159 -0.794713 0.451925 0.046 Uiso 1 1 calc R U . . .
C124 C 1.3991(3) -0.8397(3) 0.4945(2) 0.0362(12) Uani 1 1 d . . . . .
C125 C 1.4219(3) -0.9054(3) 0.51736(19) 0.0355(12) Uani 1 1 d . . . . .
H125 H 1.465002 -0.909958 0.534829 0.043 Uiso 1 1 calc R U . . .
C126 C 1.3823(3) -0.9620(3) 0.5143(2) 0.0337(11) Uani 1 1 d . . . . .
H126 H 1.397980 -1.004275 0.530630 0.040 Uiso 1 1 calc R U . . .
C127 C 1.4377(4) -0.7770(3) 0.5022(2) 0.0466(14) Uani 1 1 d . . . . .
H127 H 1.420026 -0.738760 0.478554 0.056 Uiso 1 1 calc R U . . .
C130 C 1.2790(4) -1.0202(3) 0.4824(3) 0.0586(18) Uani 1 1 d . . . . .
H13A H 1.258173 -1.014618 0.449458 0.088 Uiso 1 1 calc R U . . .
H13B H 1.233163 -1.027091 0.516338 0.088 Uiso 1 1 calc R U . . .
H13C H 1.319929 -1.059726 0.478182 0.088 Uiso 1 1 calc R U . . .
C131 C 1.4038(5) -0.7583(3) 0.5640(3) 0.072(2) Uani 1 1 d . . . . .
H13D H 1.343426 -0.750953 0.574181 0.108 Uiso 1 1 calc R U . . .
H13E H 1.426316 -0.716652 0.569356 0.108 Uiso 1 1 calc R U . . .
H13F H 1.419915 -0.795390 0.588017 0.108 Uiso 1 1 calc R U . . .
C132 C 1.5310(4) -0.7841(4) 0.4859(3) 0.076(2) Uani 1 1 d . . . . .
H13G H 1.549728 -0.821664 0.508414 0.114 Uiso 1 1 calc R U . . .
H13H H 1.550580 -0.741846 0.492946 0.114 Uiso 1 1 calc R U . . .
H13I H 1.553051 -0.793549 0.445942 0.114 Uiso 1 1 calc R U . . .

loop_
_atom_site_aniso_label
_atom_site_aniso_U_11
_atom_site_aniso_U_22
_atom_site_aniso_U_33
_atom_site_aniso_U_23
_atom_site_aniso_U_13
_atom_site_aniso_U_12
Ru1 0.01494(16) 0.02174(17) 0.0220(2) 0.00243(14) -0.00703(14) 0.00455(13)
Ru2 0.01686(17) 0.02501(18) 0.0227(2) 0.00740(14) -0.00339(14) 0.00527(13)
Cl1 0.0248(5) 0.0240(5) 0.0484(7) 0.0089(5) -0.0166(5) 0.0004(4)
Cl2 0.0259(5) 0.0239(5) 0.0387(7) 0.0054(5) -0.0106(5) 0.0046(4)
O1 0.0171(14) 0.0322(17) 0.0235(17) 0.0017(13) -0.0086(13) 0.0049(12)
O2 0.0199(15) 0.0366(17) 0.0199(17) 0.0069(13) -0.0063(13) 0.0049(13)
N1 0.0120(16) 0.0234(18) 0.034(2) 0.0076(16) -0.0110(16) 0.0024(14)
N2 0.0162(17) 0.0214(17) 0.0217(19) 0.0000(14) -0.0102(15) 0.0043(14)
C1 0.026(2) 0.022(2) 0.027(3) 0.0047(18) -0.006(2) 0.0050(18)
C2 0.026(2) 0.023(2) 0.022(2) -0.0023(18) -0.0095(19) 0.0070(17)
C3 0.037(3) 0.040(3) 0.030(3) -0.007(2) -0.015(2) 0.009(2)
C4 0.050(3) 0.040(3) 0.027(3) -0.004(2) -0.021(2) 0.010(2)
C5 0.053(3) 0.025(2) 0.024(3) 0.0002(19) -0.008(2) 0.006(2)
C6 0.071(4) 0.039(3) 0.026(3) 0.003(2) -0.009(3) 0.008(3)
C7 0.068(4) 0.045(3) 0.031(3) 0.005(3) 0.006(3) 0.006(3)
C8 0.047(3) 0.046(3) 0.046(4) 0.003(3) 0.008(3) 0.003(3)
C9 0.041(3) 0.044(3) 0.041(3) 0.009(3) 0.001(3) 0.008(2)
C10 0.041(3) 0.030(2) 0.027(3) 0.003(2) 0.000(2) 0.010(2)
C11 0.015(2) 0.033(2) 0.032(3) 0.009(2) -0.0010(19) 0.0089(18)
C12 0.034(3) 0.040(3) 0.019(2) -0.001(2) -0.004(2) 0.016(2)
C13 0.0138(19) 0.026(2) 0.030(3) 0.0053(18) -0.0096(18) 0.0060(17)
C14 0.023(2) 0.030(2) 0.041(3) -0.006(2) -0.021(2) 0.0082(19)
C15 0.044(3) 0.021(2) 0.040(3) -0.008(2) -0.025(2) 0.014(2)
C16 0.024(2) 0.025(2) 0.057(3) 0.006(2) -0.029(2) -0.0054(18)
C17 0.046(3) 0.028(3) 0.144(7) 0.011(3) -0.071(4) -0.003(2)
C18 0.037(3) 0.029(3) 0.117(6) 0.016(3) -0.051(4) -0.002(2)
C19 0.022(2) 0.028(2) 0.054(3) 0.010(2) -0.021(2) 0.0026(19)
C20 0.055(4) 0.027(3) 0.129(6) 0.016(3) -0.071(4) -0.006(3)
C21 0.049(3) 0.031(3) 0.084(5) 0.007(3) -0.048(3) 0.006(2)
C22 0.016(2) 0.027(2) 0.024(2) 0.0053(18) -0.0092(18) 0.0042(17)
C23 0.026(2) 0.023(2) 0.031(3) 0.0025(19) -0.016(2) 0.0011(18)
C24 0.037(3) 0.023(2) 0.039(3) 0.006(2) -0.018(2) 0.006(2)
C25 0.061(4) 0.035(3) 0.091(5) -0.015(3) -0.058(4) 0.018(3)
C26 0.049(4) 0.028(3) 0.156(8) 0.015(4) -0.056(4) -0.010(3)
C27 0.120(7) 0.051(4) 0.103(6) -0.029(4) -0.079(6) 0.033(4)
C28 0.085(2) 0.085(2) 0.085(2) -0.0020(10) -0.0250(12) -0.0083(10)
C29 0.061(4) 0.048(4) 0.144(7) 0.001(4) -0.078(5) 0.009(3)
C30 0.078(2) 0.077(2) 0.079(2) -0.0037(10) -0.0231(11) -0.0062(10)
C31 0.065(4) 0.022(2) 0.088(5) 0.001(3) -0.061(4) 0.002(2)
C32 0.052(4) 0.040(3) 0.170(9) 0.016(4) -0.057(5) -0.014(3)
C33 0.118(6) 0.028(3) 0.091(5) -0.014(3) -0.081(5) 0.013(3)
C34 0.069(4) 0.046(3) 0.134(7) 0.018(4) -0.090(5) -0.014(3)
C35 0.086(3) 0.085(3) 0.086(3) -0.0048(10) -0.0247(12) -0.0067(10)
C36 0.070(2) 0.069(2) 0.070(2) -0.0030(10) -0.0219(11) -0.0063(10)
C37 0.023(2) 0.025(2) 0.019(2) 0.0045(17) -0.0091(19) 0.0047(17)
C38 0.0135(19) 0.023(2) 0.023(2) 0.0016(17) -0.0054(17) -0.0029(16)
C39 0.017(2) 0.020(2) 0.027(2) 0.0034(17) -0.0081(19) -0.0006(16)
C40 0.023(2) 0.036(3) 0.028(3) 0.003(2) -0.015(2) -0.0017(19)
C41 0.016(2) 0.032(2) 0.042(3) 0.007(2) -0.010(2) 0.0017(18)
C42 0.020(2) 0.020(2) 0.034(3) 0.0042(18) -0.0022(19) -0.0019(17)
C43 0.020(2) 0.024(2) 0.042(3) 0.000(2) 0.001(2) -0.0011(18)
C44 0.029(3) 0.044(3) 0.032(3) 0.003(2) 0.008(2) 0.004(2)
C45 0.040(3) 0.061(4) 0.020(3) 0.002(2) 0.005(2) 0.013(3)
C46 0.028(2) 0.054(3) 0.023(3) 0.004(2) -0.005(2) 0.011(2)
C47 0.020(2) 0.027(2) 0.024(2) 0.0053(18) -0.0025(19) 0.0036(17)
C48 0.044(3) 0.052(4) 0.065(4) 0.017(3) -0.010(3) -0.014(3)
C49 0.023(2) 0.045(3) 0.041(3) 0.011(2) 0.004(2) 0.002(2)
C50 0.021(2) 0.046(3) 0.034(3) 0.009(2) -0.003(2) 0.006(2)
C51 0.032(3) 0.043(3) 0.025(3) 0.005(2) -0.004(2) 0.019(2)
C52 0.039(3) 0.035(3) 0.019(3) 0.002(2) 0.003(2) 0.012(2)
C53 0.029(2) 0.049(3) 0.017(2) 0.007(2) 0.000(2) 0.020(2)
C54 0.022(2) 0.037(3) 0.029(3) 0.015(2) 0.001(2) 0.000(2)
C55 0.061(4) 0.035(3) 0.030(3) -0.001(2) -0.012(3) 0.014(3)
C56 0.090(5) 0.055(4) 0.036(4) -0.013(3) -0.012(3) 0.023(3)
C57 0.067(4) 0.041(3) 0.059(4) -0.020(3) -0.017(3) -0.001(3)
C58 0.073(4) 0.047(3) 0.061(4) -0.017(3) -0.037(4) 0.008(3)
C59 0.038(3) 0.041(3) 0.028(3) -0.007(2) -0.013(2) 0.010(2)
C60 0.029(2) 0.049(3) 0.027(3) 0.003(2) -0.015(2) 0.011(2)
C61 0.026(2) 0.026(2) 0.022(2) 0.0062(18) -0.0008(19) 0.0098(18)
C62 0.014(2) 0.034(2) 0.028(3) 0.010(2) 0.0003(18) -0.0047(18)
C63 0.017(2) 0.034(2) 0.022(2) 0.0021(19) 0.0007(18) 0.0029(18)
C64 0.026(2) 0.030(3) 0.049(3) 0.010(2) -0.006(2) -0.003(2)
C65 0.087(5) 0.054(4) 0.063(4) 0.004(3) -0.027(4) -0.033(4)
C66 0.046(3) 0.054(4) 0.077(5) 0.013(3) -0.003(3) -0.025(3)
Ru3 0.01727(17) 0.02689(19) 0.0213(2) 0.00692(14) -0.00403(14) 0.00614(14)
Ru4 0.01354(16) 0.02311(18) 0.02064(19) 0.00312(14) -0.00548(14) 0.00496(13)
Cl3 0.0269(5) 0.0248(5) 0.0431(7) 0.0038(5) -0.0146(5) 0.0060(4)
Cl4 0.0220(5) 0.0241(5) 0.0499(8) 0.0104(5) -0.0164(5) -0.0003(4)
O3 0.0177(15) 0.0382(18) 0.0218(17) 0.0045(13) -0.0075(13) 0.0049(13)
O4 0.0164(14) 0.0311(16) 0.0233(17) 0.0035(13) -0.0073(13) 0.0040(12)
N3 0.0186(18) 0.0260(19) 0.020(2) 0.0014(15) -0.0063(15) 0.0076(14)
N4 0.0134(17) 0.0254(19) 0.029(2) 0.0087(16) -0.0065(16) 0.0029(14)
C120 0.050(4) 0.027(3) 0.139(7) 0.016(3) -0.061(4) 0.000(3)
C128 0.052(4) 0.035(3) 0.194(9) -0.020(4) -0.077(5) 0.014(3)
C129 0.061(4) 0.067(5) 0.136(8) 0.044(5) -0.056(5) -0.019(4)
C67 0.028(2) 0.024(2) 0.026(3) 0.0065(19) -0.004(2) 0.0073(18)
C68 0.027(2) 0.020(2) 0.024(3) 0.0015(18) -0.007(2) 0.0057(17)
C69 0.037(3) 0.029(2) 0.026(3) -0.0047(19) -0.012(2) 0.010(2)
C70 0.054(3) 0.034(3) 0.025(3) -0.006(2) -0.021(2) 0.015(2)
C71 0.052(3) 0.027(2) 0.021(3) -0.0030(19) -0.006(2) 0.009(2)
C72 0.067(4) 0.034(3) 0.022(3) 0.002(2) -0.006(3) 0.007(3)
C73 0.070(4) 0.042(3) 0.025(3) 0.007(2) 0.012(3) 0.009(3)
C74 0.053(4) 0.053(4) 0.039(4) 0.012(3) 0.011(3) 0.013(3)
C75 0.039(3) 0.044(3) 0.035(3) 0.009(2) 0.004(2) 0.013(2)
C76 0.044(3) 0.029(2) 0.025(3) 0.002(2) -0.001(2) 0.014(2)
C77 0.019(2) 0.031(2) 0.033(3) 0.007(2) 0.000(2) 0.0091(18)
C78 0.048(3) 0.066(4) 0.066(4) -0.032(3) -0.030(3) 0.019(3)
C79 0.030(3) 0.043(3) 0.029(3) -0.009(2) -0.010(2) 0.008(2)
C80 0.029(2) 0.035(3) 0.023(3) -0.002(2) -0.005(2) 0.016(2)
C81 0.021(2) 0.028(2) 0.020(2) 0.0036(18) -0.0003(18) 0.0038(18)
C82 0.024(2) 0.033(2) 0.022(2) 0.0086(19) 0.0035(19) 0.0038(19)
C83 0.027(2) 0.036(3) 0.022(3) 0.008(2) -0.004(2) 0.008(2)
C84 0.028(2) 0.051(3) 0.022(3) -0.002(2) -0.013(2) 0.016(2)
C85 0.031(3) 0.025(2) 0.053(3) 0.007(2) -0.006(2) -0.001(2)
C86 0.049(3) 0.052(4) 0.060(4) 0.015(3) -0.004(3) -0.015(3)
C87 0.066(4) 0.045(3) 0.052(4) 0.001(3) -0.012(3) -0.026(3)
C88 0.0136(19) 0.024(2) 0.025(2) 0.0062(18) -0.0047(18) 0.0015(16)
C89 0.026(2) 0.025(2) 0.080(4) 0.013(3) -0.028(3) 0.000(2)
C90 0.032(3) 0.024(2) 0.087(4) 0.005(3) -0.039(3) 0.000(2)
C91 0.019(2) 0.030(2) 0.029(3) 0.0013(19) -0.0116(19) 0.0019(18)
C92 0.041(3) 0.023(2) 0.036(3) 0.000(2) -0.018(2) 0.012(2)
C93 0.025(2) 0.030(2) 0.033(3) -0.005(2) -0.015(2) 0.0100(19)
C94 0.070(4) 0.033(3) 0.095(5) -0.015(3) -0.065(4) 0.022(3)
C95 0.132(7) 0.056(4) 0.074(5) -0.034(4) -0.069(5) 0.038(4)
C96 0.066(4) 0.028(3) 0.187(9) 0.006(4) -0.086(5) -0.006(3)
C97 0.015(2) 0.023(2) 0.038(3) 0.0045(19) -0.0148(19) -0.0013(17)
C98 0.041(3) 0.033(3) 0.078(4) 0.009(3) -0.040(3) -0.002(2)
C99 0.038(3) 0.028(3) 0.057(4) 0.003(2) -0.027(3) 0.009(2)
C100 0.016(2) 0.029(2) 0.019(2) 0.0044(18) -0.0069(17) 0.0066(17)
C101 0.025(2) 0.031(2) 0.034(3) 0.006(2) -0.018(2) -0.0010(19)
C102 0.036(3) 0.020(2) 0.041(3) 0.011(2) -0.012(2) 0.0091(19)
C103 0.073(4) 0.033(3) 0.084(5) -0.009(3) -0.058(4) 0.014(3)
C104 0.112(6) 0.028(3) 0.128(7) 0.017(4) -0.095(6) -0.018(3)
C105 0.078(5) 0.064(4) 0.101(6) -0.016(4) -0.060(5) 0.021(4)
C106 0.067(4) 0.029(3) 0.108(6) 0.007(3) -0.072(4) -0.001(3)
C107 0.039(3) 0.062(4) 0.156(8) 0.041(5) -0.033(4) -0.025(3)
C108 0.127(7) 0.028(3) 0.124(7) -0.006(4) -0.102(6) 0.006(3)
C109 0.021(2) 0.029(2) 0.020(2) 0.0027(18) -0.0094(19) 0.0039(18)
C110 0.015(2) 0.027(2) 0.029(3) 0.0081(19) -0.0044(18) 0.0040(17)
C111 0.018(2) 0.019(2) 0.028(3) 0.0012(17) -0.0078(19) 0.0019(16)
C112 0.022(2) 0.034(2) 0.031(3) 0.002(2) -0.013(2) -0.0019(19)
C113 0.016(2) 0.030(2) 0.049(3) 0.006(2) -0.009(2) -0.0026(18)
C114 0.024(2) 0.025(2) 0.033(3) 0.006(2) 0.000(2) 0.0025(18)
C115 0.025(2) 0.025(2) 0.027(3) 0.0035(19) -0.003(2) 0.0057(18)
C116 0.030(3) 0.030(3) 0.040(3) 0.003(2) 0.006(2) 0.002(2)
C117 0.041(3) 0.041(3) 0.044(4) 0.002(3) 0.017(3) -0.001(2)
C118 0.058(4) 0.056(4) 0.028(3) 0.000(3) 0.000(3) 0.008(3)
C119 0.033(3) 0.047(3) 0.028(3) 0.002(2) -0.005(2) 0.007(2)
C121 0.023(2) 0.057(3) 0.031(3) 0.017(2) 0.000(2) 0.001(2)
C122 0.020(2) 0.052(3) 0.035(3) 0.010(2) -0.005(2) 0.008(2)
C123 0.034(3) 0.046(3) 0.022(3) 0.002(2) 0.001(2) 0.025(2)
C124 0.041(3) 0.038(3) 0.018(3) 0.001(2) 0.003(2) 0.014(2)
C125 0.031(3) 0.052(3) 0.014(2) 0.006(2) -0.001(2) 0.017(2)
C126 0.023(2) 0.042(3) 0.027(3) 0.011(2) 0.002(2) 0.002(2)
C127 0.069(4) 0.036(3) 0.031(3) -0.003(2) -0.013(3) 0.011(3)
C130 0.042(3) 0.069(4) 0.063(4) 0.033(3) -0.016(3) -0.018(3)
C131 0.119(6) 0.046(4) 0.043(4) -0.013(3) -0.015(4) 0.008(4)
C132 0.071(5) 0.057(4) 0.094(6) -0.034(4) -0.006(4) -0.010(4)

loop_
_atom_type_symbol
_atom_type_description
_atom_type_scat_dispersion_real
_atom_type_scat_dispersion_imag
_atom_type_scat_source
C C 0.0033 0.0016 'International Tables Vol C Tables 4.2.6.8 and 6.1.1.4'
H H 0.0000 0.0000 'International Tables Vol C Tables 4.2.6.8 and 6.1.1.4'
Cl Cl 0.1484 0.1585 'International Tables Vol C Tables 4.2.6.8 and 6.1.1.4'
N N 0.0061 0.0033 'International Tables Vol C Tables 4.2.6.8 and 6.1.1.4'
O O 0.0106 0.0060 'International Tables Vol C Tables 4.2.6.8 and 6.1.1.4'
Ru Ru -1.2594 0.8363 'International Tables Vol C Tables 4.2.6.8 and 6.1.1.4'

loop_
_geom_angle_atom_site_label_1
_geom_angle_atom_site_label_2
_geom_angle_atom_site_label_3
_geom_angle
_geom_angle_site_symmetry_1
_geom_angle_site_symmetry_3
_geom_angle_publ_flag
O1 Ru1 Cl1 83.69(9) . . ?
O1 Ru1 N1 85.87(13) . . ?
O1 Ru1 C12 108.73(15) . . ?
O1 Ru1 C59 145.40(15) . . ?
O1 Ru1 C60 162.92(16) . . ?
O1 Ru1 C61 125.46(15) . . ?
O1 Ru1 C62 94.34(15) . . ?
O1 Ru1 C63 87.38(15) . . ?
N1 Ru1 Cl1 86.30(10) . . ?
N1 Ru1 C12 165.07(16) . . ?
N1 Ru1 C59 127.20(16) . . ?
N1 Ru1 C60 99.00(16) . . ?
N1 Ru1 C61 94.21(15) . . ?
N1 Ru1 C62 114.68(15) . . ?
N1 Ru1 C63 150.95(15) . . ?
C12 Ru1 Cl1 92.10(13) . . ?
C12 Ru1 C59 37.87(18) . . ?
C12 Ru1 C62 68.47(18) . . ?
C59 Ru1 Cl1 88.23(14) . . ?
C59 Ru1 C62 81.44(19) . . ?
C60 Ru1 Cl1 112.85(14) . . ?
C60 Ru1 C12 67.96(17) . . ?
C60 Ru1 C59 37.65(17) . . ?
C60 Ru1 C62 68.72(18) . . ?
C61 Ru1 Cl1 150.84(13) . . ?
C61 Ru1 C12 80.02(17) . . ?
C61 Ru1 C59 68.29(18) . . ?
C61 Ru1 C60 38.24(18) . . ?
C61 Ru1 C62 37.28(16) . . ?
C61 Ru1 C63 67.26(16) . . ?
C62 Ru1 Cl1 158.80(12) . . ?
C63 Ru1 Cl1 120.96(12) . . ?
C63 Ru1 C12 37.60(18) . . ?
C63 Ru1 C59 68.24(18) . . ?
C63 Ru1 C60 80.43(18) . . ?
C63 Ru1 C62 37.87(16) . . ?
O2 Ru2 Cl2 83.88(9) . . ?
O2 Ru2 N2 86.07(12) . . ?
O2 Ru2 C49 145.84(15) . . ?
O2 Ru2 C50 163.30(17) . . ?
O2 Ru2 C51 126.12(17) . . ?
O2 Ru2 C52 94.59(16) . . ?
O2 Ru2 C53 88.04(16) . . ?
O2 Ru2 C54 109.24(14) . . ?
N2 Ru2 Cl2 86.32(10) . . ?
N2 Ru2 C49 126.12(17) . . ?
N2 Ru2 C50 98.62(15) . . ?
N2 Ru2 C51 94.42(15) . . ?
N2 Ru2 C52 115.09(15) . . ?
N2 Ru2 C53 152.51(17) . . ?
N2 Ru2 C54 164.28(15) . . ?
C49 Ru2 Cl2 86.91(15) . . ?
C49 Ru2 C52 82.3(2) . . ?
C50 Ru2 Cl2 112.31(15) . . ?
C50 Ru2 C49 37.83(18) . . ?
C50 Ru2 C52 68.9(2) . . ?
C51 Ru2 Cl2 149.99(15) . . ?
C51 Ru2 C49 68.5(2) . . ?
C51 Ru2 C50 37.87(19) . . ?
C51 Ru2 C52 37.60(18) . . ?
C51 Ru2 C53 67.85(17) . . ?
C51 Ru2 C54 79.62(18) . . ?
C52 Ru2 Cl2 158.43(12) . . ?
C53 Ru2 Cl2 119.70(13) . . ?
C53 Ru2 C49 68.3(2) . . ?
C53 Ru2 C50 80.41(19) . . ?
C53 Ru2 C52 38.77(17) . . ?
C53 Ru2 C54 36.73(19) . . ?
C54 Ru2 Cl2 91.66(14) . . ?
C54 Ru2 C49 38.16(18) . . ?
C54 Ru2 C50 67.75(17) . . ?
C54 Ru2 C52 68.46(18) . . ?
C2 O1 Ru1 127.8(3) . . ?
C39 O2 Ru2 127.7(3) . . ?
C11 N1 Ru1 124.7(3) . . ?
C11 N1 C13 113.7(4) . . ?
C13 N1 Ru1 121.6(3) . . ?
C22 N2 Ru2 121.9(3) . . ?
C37 N2 Ru2 124.1(3) . . ?
C37 N2 C22 114.0(3) . . ?
C2 C1 C10 119.1(4) . . ?
C2 C1 C11 120.6(4) . . ?
C11 C1 C10 119.7(4) . . ?
O1 C2 C1 125.7(4) . . ?
O1 C2 C3 115.8(4) . . ?
C1 C2 C3 118.4(4) . . ?
C2 C3 H3 118.9 . . ?
C4 C3 C2 122.3(5) . . ?
C4 C3 H3 118.9 . . ?
C3 C4 H4 119.3 . . ?
C3 C4 C5 121.4(5) . . ?
C5 C4 H4 119.3 . . ?
C4 C5 C10 118.1(4) . . ?
C6 C5 C4 121.1(5) . . ?
C6 C5 C10 120.7(5) . . ?
C5 C6 H6 118.9 . . ?
C7 C6 C5 122.3(6) . . ?
C7 C6 H6 118.9 . . ?
C6 C7 H7 120.8 . . ?
C6 C7 C8 118.5(5) . . ?
C8 C7 H7 120.8 . . ?
C7 C8 H8 119.0 . . ?
C7 C8 C9 122.1(6) . . ?
C9 C8 H8 119.0 . . ?
C8 C9 H9 119.8 . . ?
C8 C9 C10 120.5(6) . . ?
C10 C9 H9 119.8 . . ?
C5 C10 C1 120.5(4) . . ?
C9 C10 C1 123.5(5) . . ?
C9 C10 C5 116.0(5) . . ?
N1 C11 C1 128.5(4) . . ?
N1 C11 H11 115.8 . . ?
C1 C11 H11 115.8 . . ?
Ru1 C12 H12 130.5 . . ?
C59 C12 Ru1 71.5(3) . . ?
C59 C12 H12 119.9 . . ?
C63 C12 Ru1 70.7(3) . . ?
C63 C12 H12 119.9 . . ?
C63 C12 C59 120.3(4) . . ?
C14 C13 N1 120.2(4) . . ?
C18 C13 N1 118.4(4) . . ?
C18 C13 C14 121.2(4) . . ?
C13 C14 C15 117.3(4) . . ?
C13 C14 C25 122.8(4) . . ?
C15 C14 C25 119.9(4) . . ?
C14 C15 H15 118.1 . . ?
C16 C15 C14 123.8(4) . . ?
C16 C15 H15 118.1 . . ?
C15 C16 C17 115.9(4) . . ?
C15 C16 C19 120.5(4) . . ?
C17 C16 C19 123.6(4) . . ?
C16 C17 H17 118.0 . . ?
C16 C17 C18 124.1(5) . . ?
C18 C17 H17 118.0 . . ?
C13 C18 C17 117.6(5) . . ?
C13 C18 C29 121.6(4) . . ?
C17 C18 C29 120.1(5) . . ?
C20 C19 C16 123.4(4) . . ?
C20 C19 C24 116.4(4) . . ?
C24 C19 C16 120.1(4) . . ?
C19 C20 H20 117.9 . . ?
C19 C20 C21 124.3(5) . . ?
C21 C20 H20 117.9 . . ?
C20 C21 C34 120.6(5) . . ?
C22 C21 C20 116.6(5) . . ?
C22 C21 C34 122.5(4) . . ?
C21 C22 N2 118.0(4) . . ?
C23 C22 N2 120.4(4) . . ?
C23 C22 C21 121.4(4) . . ?
C22 C23 C31 122.3(4) . . ?
C24 C23 C22 118.9(4) . . ?
C24 C23 C31 118.8(4) . . ?
C19 C24 H24 118.9 . . ?
C23 C24 C19 122.3(4) . . ?
C23 C24 H24 118.9 . . ?
C14 C25 H25 107.2 . . ?
C14 C25 C26 113.1(5) . . ?
C26 C25 H25 107.2 . . ?
C27 C25 C14 111.9(6) . . ?
C27 C25 H25 107.2 . . ?
C27 C25 C26 109.9(5) . . ?
C25 C26 H26A 109.5 . . ?
C25 C26 H26B 109.5 . . ?
C25 C26 H26C 109.5 . . ?
H26A C26 H26B 109.5 . . ?
H26A C26 H26C 109.5 . . ?
H26B C26 H26C 109.5 . . ?
C25 C27 H27A 109.5 . . ?
C25 C27 H27B 109.5 . . ?
C25 C27 H27C 109.5 . . ?
H27A C27 H27B 109.5 . . ?
H27A C27 H27C 109.5 . . ?
H27B C27 H27C 109.5 . . ?
H28A C28 H28B 109.5 . . ?
H28A C28 H28C 109.5 . . ?
H28B C28 H28C 109.5 . . ?
C29 C28 H28A 109.5 . . ?
C29 C28 H28B 109.5 . . ?
C29 C28 H28C 109.5 . . ?
C18 C29 H29 106.8 . . ?
C28 C29 C18 111.8(6) . . ?
C28 C29 H29 106.8 . . ?
C30 C29 C18 110.4(6) . . ?
C30 C29 C28 113.8(6) . . ?
C30 C29 H29 106.8 . . ?
C29 C30 H30A 109.5 . . ?
C29 C30 H30B 109.5 . . ?
C29 C30 H30C 109.5 . . ?
H30A C30 H30B 109.5 . . ?
H30A C30 H30C 109.5 . . ?
H30B C30 H30C 109.5 . . ?
C23 C31 H31 107.6 . . ?
C23 C31 C32 110.9(5) . . ?
C23 C31 C33 113.7(5) . . ?
C32 C31 H31 107.6 . . ?
C32 C31 C33 109.3(5) . . ?
C33 C31 H31 107.6 . . ?
C31 C32 H32A 109.5 . . ?
C31 C32 H32B 109.5 . . ?
C31 C32 H32C 109.5 . . ?
H32A C32 H32B 109.5 . . ?
H32A C32 H32C 109.5 . . ?
H32B C32 H32C 109.5 . . ?
C31 C33 H33A 109.5 . . ?
C31 C33 H33B 109.5 . . ?
C31 C33 H33C 109.5 . . ?
H33A C33 H33B 109.5 . . ?
H33A C33 H33C 109.5 . . ?
H33B C33 H33C 109.5 . . ?
C21 C34 H34 107.6 . . ?
C35 C34 C21 109.9(6) . . ?
C35 C34 H34 107.6 . . ?
C36 C34 C21 111.2(6) . . ?
C36 C34 H34 107.6 . . ?
C36 C34 C35 112.5(6) . . ?
C34 C35 H35A 109.5 . . ?
C34 C35 H35B 109.5 . . ?
C34 C35 H35C 109.5 . . ?
H35A C35 H35B 109.5 . . ?
H35A C35 H35C 109.5 . . ?
H35B C35 H35C 109.5 . . ?
C34 C36 H36A 109.5 . . ?
C34 C36 H36B 109.5 . . ?
C34 C36 H36C 109.5 . . ?
H36A C36 H36B 109.5 . . ?
H36A C36 H36C 109.5 . . ?
H36B C36 H36C 109.5 . . ?
N2 C37 H37 115.6 . . ?
N2 C37 C38 128.8(4) . . ?
C38 C37 H37 115.6 . . ?
C37 C38 C47 118.9(4) . . ?
C39 C38 C37 120.6(4) . . ?
C39 C38 C47 120.0(4) . . ?
O2 C39 C38 125.4(4) . . ?
O2 C39 C40 116.2(4) . . ?
C38 C39 C40 118.4(4) . . ?
C39 C40 H40 119.2 . . ?
C41 C40 C39 121.6(4) . . ?
C41 C40 H40 119.2 . . ?
C40 C41 H41 119.1 . . ?
C40 C41 C42 121.9(4) . . ?
C42 C41 H41 119.1 . . ?
C41 C42 C47 118.5(4) . . ?
C43 C42 C41 121.6(4) . . ?
C43 C42 C47 119.9(4) . . ?
C42 C43 H43 119.4 . . ?
C44 C43 C42 121.1(4) . . ?
C44 C43 H43 119.4 . . ?
C43 C44 H44 120.2 . . ?
C43 C44 C45 119.5(5) . . ?
C45 C44 H44 120.2 . . ?
C44 C45 H45 119.2 . . ?
C46 C45 C44 121.5(5) . . ?
C46 C45 H45 119.2 . . ?
C45 C46 H46 119.8 . . ?
C45 C46 C47 120.4(5) . . ?
C47 C46 H46 119.8 . . ?
C42 C47 C38 119.3(4) . . ?
C42 C47 C46 117.5(4) . . ?
C46 C47 C38 123.1(4) . . ?
H48A C48 H48B 109.5 . . ?
H48A C48 H48C 109.5 . . ?
H48B C48 H48C 109.5 . . ?
C49 C48 H48A 109.5 . . ?
C49 C48 H48B 109.5 . . ?
C49 C48 H48C 109.5 . . ?
C48 C49 Ru2 130.5(4) . . ?
C50 C49 Ru2 70.3(3) . . ?
C50 C49 C48 121.4(5) . . ?
C50 C49 C54 116.9(5) . . ?
C54 C49 Ru2 70.1(3) . . ?
C54 C49 C48 121.8(5) . . ?
Ru2 C50 H50 130.9 . . ?
C49 C50 Ru2 71.8(3) . . ?
C49 C50 H50 119.9 . . ?
C51 C50 Ru2 70.0(3) . . ?
C51 C50 C49 120.1(5) . . ?
C51 C50 H50 119.9 . . ?
Ru2 C51 H51 129.2 . . ?
C50 C51 Ru2 72.1(3) . . ?
C50 C51 H51 118.1 . . ?
C50 C51 C52 123.8(4) . . ?
C52 C51 Ru2 73.3(3) . . ?
C52 C51 H51 118.1 . . ?
C51 C52 Ru2 69.1(3) . . ?
C51 C52 C53 114.7(5) . . ?
C51 C52 C55 123.8(4) . . ?
C53 C52 Ru2 68.7(3) . . ?
C53 C52 C55 121.4(5) . . ?
C55 C52 Ru2 134.0(4) . . ?
Ru2 C53 H53 128.5 . . ?
C52 C53 Ru2 72.6(3) . . ?
C52 C53 H53 118.8 . . ?
C54 C53 Ru2 72.5(3) . . ?
C54 C53 C52 122.5(5) . . ?
C54 C53 H53 118.8 . . ?
Ru2 C54 H54 131.5 . . ?
C49 C54 Ru2 71.8(3) . . ?
C49 C54 H54 119.0 . . ?
C53 C54 Ru2 70.7(3) . . ?
C53 C54 C49 122.0(4) . . ?
C53 C54 H54 119.0 . . ?
C52 C55 H55 107.6 . . ?
C52 C55 C56 108.9(5) . . ?
C52 C55 C57 115.0(4) . . ?
C56 C55 H55 107.6 . . ?
C57 C55 H55 107.6 . . ?
C57 C55 C56 110.0(5) . . ?
C55 C56 H56A 109.5 . . ?
C55 C56 H56B 109.5 . . ?
C55 C56 H56C 109.5 . . ?
H56A C56 H56B 109.5 . . ?
H56A C56 H56C 109.5 . . ?
H56B C56 H56C 109.5 . . ?
C55 C57 H57A 109.5 . . ?
C55 C57 H57B 109.5 . . ?
C55 C57 H57C 109.5 . . ?
H57A C57 H57B 109.5 . . ?
H57A C57 H57C 109.5 . . ?
H57B C57 H57C 109.5 . . ?
H58A C58 H58B 109.5 . . ?
H58A C58 H58C 109.5 . . ?
H58B C58 H58C 109.5 . . ?
C59 C58 H58A 109.5 . . ?
C59 C58 H58B 109.5 . . ?
C59 C58 H58C 109.5 . . ?
C12 C59 Ru1 70.6(3) . . ?
C12 C59 C58 119.8(4) . . ?
C58 C59 Ru1 128.7(4) . . ?
C60 C59 Ru1 70.7(3) . . ?
C60 C59 C12 118.9(5) . . ?
C60 C59 C58 121.2(5) . . ?
Ru1 C60 H60 130.1 . . ?
C59 C60 Ru1 71.7(3) . . ?
C59 C60 H60 120.3 . . ?
C59 C60 C61 119.4(4) . . ?
C61 C60 Ru1 70.4(3) . . ?
C61 C60 H60 120.3 . . ?
Ru1 C61 H61 129.9 . . ?
C60 C61 Ru1 71.4(3) . . ?
C60 C61 H61 118.7 . . ?
C62 C61 Ru1 72.7(2) . . ?
C62 C61 C60 122.5(4) . . ?
C62 C61 H61 118.7 . . ?
C61 C62 Ru1 70.0(2) . . ?
C61 C62 C63 117.1(4) . . ?
C61 C62 C64 121.8(4) . . ?
C63 C62 Ru1 69.8(2) . . ?
C63 C62 C64 121.0(4) . . ?
C64 C62 Ru1 134.1(3) . . ?
Ru1 C63 H63 129.5 . . ?
C12 C63 Ru1 71.7(3) . . ?
C12 C63 C62 121.9(4) . . ?
C12 C63 H63 119.1 . . ?
C62 C63 Ru1 72.3(2) . . ?
C62 C63 H63 119.0 . . ?
C62 C64 H64 107.7 . . ?
C62 C64 C66 108.2(4) . . ?
C65 C64 C62 114.6(4) . . ?
C65 C64 H64 107.7 . . ?
C65 C64 C66 110.6(5) . . ?
C66 C64 H64 107.7 . . ?
C64 C65 H65A 109.5 . . ?
C64 C65 H65B 109.5 . . ?
C64 C65 H65C 109.5 . . ?
H65A C65 H65B 109.5 . . ?
H65A C65 H65C 109.5 . . ?
H65B C65 H65C 109.5 . . ?
C64 C66 H66A 109.5 . . ?
C64 C66 H66B 109.5 . . ?
C64 C66 H66C 109.5 . . ?
H66A C66 H66B 109.5 . . ?
H66A C66 H66C 109.5 . . ?
H66B C66 H66C 109.5 . . ?
O3 Ru3 Cl3 83.74(9) . . ?
O3 Ru3 N3 86.32(12) . . ?
O3 Ru3 C121 145.97(15) . . ?
O3 Ru3 C122 162.04(18) . . ?
O3 Ru3 C123 124.98(18) . . ?
O3 Ru3 C124 93.79(16) . . ?
O3 Ru3 C125 87.22(16) . . ?
O3 Ru3 C126 109.03(15) . . ?
N3 Ru3 Cl3 85.77(10) . . ?
N3 Ru3 C121 126.23(16) . . ?
N3 Ru3 C122 98.83(16) . . ?
N3 Ru3 C123 94.65(16) . . ?
N3 Ru3 C124 115.51(16) . . ?
N3 Ru3 C125 152.27(17) . . ?
N3 Ru3 C126 164.30(16) . . ?
C121 Ru3 Cl3 88.68(16) . . ?
C121 Ru3 C124 81.4(2) . . ?
C122 Ru3 Cl3 113.68(15) . . ?
C122 Ru3 C121 37.44(18) . . ?
C122 Ru3 C124 68.4(2) . . ?
C122 Ru3 C126 67.58(17) . . ?
C123 Ru3 Cl3 151.27(16) . . ?
C123 Ru3 C121 67.9(2) . . ?
C123 Ru3 C122 37.8(2) . . ?
C123 Ru3 C124 37.38(19) . . ?
C123 Ru3 C125 67.52(17) . . ?
C123 Ru3 C126 79.42(18) . . ?
C124 Ru3 Cl3 158.45(12) . . ?
C125 Ru3 Cl3 120.25(13) . . ?
C125 Ru3 C121 68.2(2) . . ?
C125 Ru3 C122 80.24(19) . . ?
C125 Ru3 C124 38.21(17) . . ?
C125 Ru3 C126 36.96(19) . . ?
C126 Ru3 Cl3 92.51(14) . . ?
C126 Ru3 C121 38.08(18) . . ?
C126 Ru3 C124 67.98(18) . . ?
O4 Ru4 Cl4 83.96(9) . . ?
O4 Ru4 N4 86.67(13) . . ?
O4 Ru4 C79 146.36(14) . . ?
O4 Ru4 C80 109.31(14) . . ?
O4 Ru4 C81 87.64(14) . . ?
O4 Ru4 C82 93.73(15) . . ?
O4 Ru4 C83 124.47(16) . . ?
O4 Ru4 C84 161.29(16) . . ?
N4 Ru4 Cl4 85.61(10) . . ?
N4 Ru4 C79 125.48(16) . . ?
N4 Ru4 C80 163.58(16) . . ?
N4 Ru4 C81 153.07(15) . . ?
N4 Ru4 C82 116.21(15) . . ?
N4 Ru4 C83 94.52(15) . . ?
N4 Ru4 C84 98.25(15) . . ?
C79 Ru4 Cl4 88.58(14) . . ?
C79 Ru4 C80 38.12(17) . . ?
C79 Ru4 C82 81.23(19) . . ?
C80 Ru4 Cl4 92.20(13) . . ?
C80 Ru4 C82 67.81(17) . . ?
C81 Ru4 Cl4 119.91(11) . . ?
C81 Ru4 C79 67.92(18) . . ?
C81 Ru4 C80 36.73(17) . . ?
C81 Ru4 C82 38.06(15) . . ?
C81 Ru4 C84 79.81(17) . . ?
C82 Ru4 Cl4 157.96(12) . . ?
C83 Ru4 Cl4 151.55(14) . . ?
C83 Ru4 C79 68.21(19) . . ?
C83 Ru4 C80 79.73(17) . . ?
C83 Ru4 C81 67.50(16) . . ?
C83 Ru4 C82 37.37(17) . . ?
C83 Ru4 C84 37.45(18) . . ?
C84 Ru4 Cl4 114.31(14) . . ?
C84 Ru4 C79 37.90(17) . . ?
C84 Ru4 C80 67.85(16) . . ?
C84 Ru4 C82 67.86(19) . . ?
C111 O3 Ru3 128.6(3) . . ?
C68 O4 Ru4 127.6(3) . . ?
C100 N3 Ru3 122.0(3) . . ?
C109 N3 Ru3 123.9(3) . . ?
C109 N3 C100 114.0(3) . . ?
C77 N4 Ru4 123.7(3) . . ?
C77 N4 C88 114.3(3) . . ?
C88 N4 Ru4 121.9(3) . . ?
C128 C120 H120 107.1 . . ?
C128 C120 C89 113.7(5) . . ?
C129 C120 H120 107.1 . . ?
C129 C120 C128 111.7(6) . . ?
C129 C120 C89 109.9(6) . . ?
C89 C120 H120 107.1 . . ?
C120 C128 H12A 109.5 . . ?
C120 C128 H12B 109.5 . . ?
C120 C128 H12C 109.5 . . ?
H12A C128 H12B 109.5 . . ?
H12A C128 H12C 109.5 . . ?
H12B C128 H12C 109.5 . . ?
C120 C129 H12D 109.5 . . ?
C120 C129 H12E 109.5 . . ?
C120 C129 H12F 109.5 . . ?
H12D C129 H12E 109.5 . . ?
H12D C129 H12F 109.5 . . ?
H12E C129 H12F 109.5 . . ?
C68 C67 C76 119.2(4) . . ?
C77 C67 C68 121.3(4) . . ?
C77 C67 C76 118.9(4) . . ?
O4 C68 C67 125.2(4) . . ?
O4 C68 C69 115.4(4) . . ?
C67 C68 C69 119.3(4) . . ?
C68 C69 H69 119.7 . . ?
C70 C69 C68 120.7(5) . . ?
C70 C69 H69 119.7 . . ?
C69 C70 H70 118.6 . . ?
C69 C70 C71 122.7(5) . . ?
C71 C70 H70 118.6 . . ?
C70 C71 C76 118.2(4) . . ?
C72 C71 C70 122.4(5) . . ?
C72 C71 C76 119.4(5) . . ?
C71 C72 H72 119.3 . . ?
C73 C72 C71 121.4(5) . . ?
C73 C72 H72 119.3 . . ?
C72 C73 H73 120.1 . . ?
C72 C73 C74 119.8(5) . . ?
C74 C73 H73 120.1 . . ?
C73 C74 H74 119.4 . . ?
C75 C74 C73 121.2(6) . . ?
C75 C74 H74 119.4 . . ?
C74 C75 H75 119.5 . . ?
C74 C75 C76 121.0(6) . . ?
C76 C75 H75 119.5 . . ?
C71 C76 C67 119.7(4) . . ?
C75 C76 C67 123.3(5) . . ?
C75 C76 C71 116.9(5) . . ?
N4 C77 C67 129.0(4) . . ?
N4 C77 H77 115.5 . . ?
C67 C77 H77 115.5 . . ?
H78A C78 H78B 109.5 . . ?
H78A C78 H78C 109.5 . . ?
H78B C78 H78C 109.5 . . ?
C79 C78 H78A 109.5 . . ?
C79 C78 H78B 109.5 . . ?
C79 C78 H78C 109.5 . . ?
C78 C79 Ru4 129.7(4) . . ?
C80 C79 Ru4 71.0(3) . . ?
C80 C79 C78 120.5(4) . . ?
C84 C79 Ru4 71.0(3) . . ?
C84 C79 C78 121.6(4) . . ?
C84 C79 C80 117.9(4) . . ?
Ru4 C80 H80 131.3 . . ?
C79 C80 Ru4 70.9(3) . . ?
C79 C80 H80 119.7 . . ?
C81 C80 Ru4 70.9(3) . . ?
C81 C80 C79 120.6(4) . . ?
C81 C80 H80 119.7 . . ?
Ru4 C81 H81 128.9 . . ?
C80 C81 Ru4 72.3(3) . . ?
C80 C81 H81 118.9 . . ?
C80 C81 C82 122.1(4) . . ?
C82 C81 Ru4 72.3(2) . . ?
C82 C81 H81 118.9 . . ?
C81 C82 Ru4 69.6(2) . . ?
C81 C82 C85 120.8(4) . . ?
C83 C82 Ru4 69.8(3) . . ?
C83 C82 C81 116.8(4) . . ?
C83 C82 C85 122.2(4) . . ?
C85 C82 Ru4 135.1(3) . . ?
Ru4 C83 H83 128.9 . . ?
C82 C83 Ru4 72.8(2) . . ?
C82 C83 H83 118.9 . . ?
C84 C83 Ru4 71.9(3) . . ?
C84 C83 C82 122.3(4) . . ?
C84 C83 H83 118.9 . . ?
Ru4 C84 H84 131.0 . . ?
C79 C84 Ru4 71.2(3) . . ?
C79 C84 H84 119.9 . . ?
C83 C84 Ru4 70.6(3) . . ?
C83 C84 C79 120.2(4) . . ?
C83 C84 H84 119.9 . . ?
C82 C85 H85 107.8 . . ?
C82 C85 C86 108.3(5) . . ?
C82 C85 C87 115.2(4) . . ?
C86 C85 H85 107.8 . . ?
C87 C85 H85 107.8 . . ?
C87 C85 C86 109.7(5) . . ?
C85 C86 H86A 109.5 . . ?
C85 C86 H86B 109.5 . . ?
C85 C86 H86C 109.5 . . ?
H86A C86 H86B 109.5 . . ?
H86A C86 H86C 109.5 . . ?
H86B C86 H86C 109.5 . . ?
C85 C87 H87A 109.5 . . ?
C85 C87 H87B 109.5 . . ?
C85 C87 H87C 109.5 . . ?
H87A C87 H87B 109.5 . . ?
H87A C87 H87C 109.5 . . ?
H87B C87 H87C 109.5 . . ?
C89 C88 N4 119.3(4) . . ?
C93 C88 N4 119.9(4) . . ?
C93 C88 C89 120.7(4) . . ?
C88 C89 C120 122.1(4) . . ?
C90 C89 C120 119.7(5) . . ?
C90 C89 C88 118.2(4) . . ?
C89 C90 H90 118.6 . . ?
C91 C90 C89 122.8(5) . . ?
C91 C90 H90 118.6 . . ?
C90 C91 C97 122.3(4) . . ?
C92 C91 C90 116.8(4) . . ?
C92 C91 C97 120.9(4) . . ?
C91 C92 H92 118.5 . . ?
C91 C92 C93 123.0(4) . . ?
C93 C92 H92 118.5 . . ?
C88 C93 C92 118.4(4) . . ?
C88 C93 C94 122.8(4) . . ?
C92 C93 C94 118.7(4) . . ?
C93 C94 H94 107.7 . . ?
C93 C94 C95 110.8(5) . . ?
C95 C94 H94 107.7 . . ?
C96 C94 C93 111.5(5) . . ?
C96 C94 H94 107.7 . . ?
C96 C94 C95 111.2(5) . . ?
C94 C95 H95A 109.5 . . ?
C94 C95 H95B 109.5 . . ?
C94 C95 H95C 109.5 . . ?
H95A C95 H95B 109.5 . . ?
H95A C95 H95C 109.5 . . ?
H95B C95 H95C 109.5 . . ?
C94 C96 H96A 109.5 . . ?
C94 C96 H96B 109.5 . . ?
C94 C96 H96C 109.5 . . ?
H96A C96 H96B 109.5 . . ?
H96A C96 H96C 109.5 . . ?
H96B C96 H96C 109.5 . . ?
C98 C97 C91 122.8(4) . . ?
C98 C97 C102 116.4(4) . . ?
C102 C97 C91 120.8(4) . . ?
C97 C98 H98 118.1 . . ?
C97 C98 C99 123.9(5) . . ?
C99 C98 H98 118.1 . . ?
C98 C99 C100 117.5(4) . . ?
C98 C99 C103 121.0(5) . . ?
C100 C99 C103 121.5(4) . . ?
C99 C100 N3 119.6(4) . . ?
C101 C100 N3 119.1(4) . . ?
C101 C100 C99 121.2(4) . . ?
C100 C101 C102 117.5(4) . . ?
C100 C101 C106 123.0(4) . . ?
C102 C101 C106 119.4(4) . . ?
C97 C102 C101 123.3(4) . . ?
C97 C102 H102 118.3 . . ?
C101 C102 H102 118.3 . . ?
C99 C103 H103 108.0 . . ?
C99 C103 C104 114.8(5) . . ?
C104 C103 H103 108.0 . . ?
C105 C103 C99 107.8(6) . . ?
C105 C103 H103 108.0 . . ?
C105 C103 C104 109.9(6) . . ?
C103 C104 H10A 109.5 . . ?
C103 C104 H10B 109.5 . . ?
C103 C104 H10C 109.5 . . ?
H10A C104 H10B 109.5 . . ?
H10A C104 H10C 109.5 . . ?
H10B C104 H10C 109.5 . . ?
C103 C105 H10D 109.5 . . ?
C103 C105 H10E 109.5 . . ?
C103 C105 H10F 109.5 . . ?
H10D C105 H10E 109.5 . . ?
H10D C105 H10F 109.5 . . ?
H10E C105 H10F 109.5 . . ?
C101 C106 H106 107.8 . . ?
C101 C106 C107 111.8(5) . . ?
C107 C106 H106 107.8 . . ?
C108 C106 C101 112.1(5) . . ?
C108 C106 H106 107.8 . . ?
C108 C106 C107 109.3(6) . . ?
C106 C107 H10G 109.5 . . ?
C106 C107 H10H 109.5 . . ?
C106 C107 H10I 109.5 . . ?
H10G C107 H10H 109.5 . . ?
H10G C107 H10I 109.5 . . ?
H10H C107 H10I 109.5 . . ?
C106 C108 H10J 109.5 . . ?
C106 C108 H10K 109.5 . . ?
C106 C108 H10L 109.5 . . ?
H10J C108 H10K 109.5 . . ?
H10J C108 H10L 109.5 . . ?
H10K C108 H10L 109.5 . . ?
N3 C109 H109 115.4 . . ?
N3 C109 C110 129.1(4) . . ?
C110 C109 H109 115.4 . . ?
C109 C110 C115 118.5(4) . . ?
C111 C110 C109 120.6(4) . . ?
C111 C110 C115 120.6(4) . . ?
O3 C111 C110 125.6(4) . . ?
O3 C111 C112 116.7(4) . . ?
C110 C111 C112 117.6(4) . . ?
C111 C112 H112 119.2 . . ?
C113 C112 C111 121.7(4) . . ?
C113 C112 H112 119.2 . . ?
C112 C113 H113 118.8 . . ?
C112 C113 C114 122.4(4) . . ?
C114 C113 H113 118.8 . . ?
C113 C114 C115 118.7(4) . . ?
C116 C114 C113 121.5(4) . . ?
C116 C114 C115 119.8(5) . . ?
C114 C115 C110 118.8(4) . . ?
C119 C115 C110 123.7(4) . . ?
C119 C115 C114 117.5(4) . . ?
C114 C116 H116 119.3 . . ?
C117 C116 C114 121.4(5) . . ?
C117 C116 H116 119.3 . . ?
C116 C117 H117 120.0 . . ?
C116 C117 C118 120.1(5) . . ?
C118 C117 H117 120.0 . . ?
C117 C118 H118 120.4 . . ?
C119 C118 C117 119.3(5) . . ?
C119 C118 H118 120.4 . . ?
C115 C119 H119 119.0 . . ?
C118 C119 C115 121.9(5) . . ?
C118 C119 H119 119.0 . . ?
C122 C121 Ru3 70.4(3) . . ?
C122 C121 C126 117.6(5) . . ?
C122 C121 C130 121.7(5) . . ?
C126 C121 Ru3 70.2(3) . . ?
C126 C121 C130 120.7(5) . . ?
C130 C121 Ru3 129.0(4) . . ?
Ru3 C122 H122 130.0 . . ?
C121 C122 Ru3 72.1(3) . . ?
C121 C122 H122 119.9 . . ?
C121 C122 C123 120.2(5) . . ?
C123 C122 Ru3 70.5(3) . . ?
C123 C122 H122 119.9 . . ?
Ru3 C123 H123 129.2 . . ?
C122 C123 Ru3 71.7(3) . . ?
C122 C123 H123 118.5 . . ?
C124 C123 Ru3 73.2(3) . . ?
C124 C123 C122 123.0(4) . . ?
C124 C123 H123 118.5 . . ?
C123 C124 Ru3 69.5(3) . . ?
C123 C124 C125 116.3(5) . . ?
C123 C124 C127 122.6(4) . . ?
C125 C124 Ru3 69.6(3) . . ?
C125 C124 C127 121.0(5) . . ?
C127 C124 Ru3 134.5(4) . . ?
Ru3 C125 H125 129.1 . . ?
C124 C125 Ru3 72.2(3) . . ?
C124 C125 H125 119.3 . . ?
C126 C125 Ru3 71.8(3) . . ?
C126 C125 C124 121.3(5) . . ?
C126 C125 H125 119.3 . . ?
Ru3 C126 H126 130.6 . . ?
C121 C126 Ru3 71.7(3) . . ?
C121 C126 H126 119.2 . . ?
C125 C126 Ru3 71.3(3) . . ?
C125 C126 C121 121.6(4) . . ?
C125 C126 H126 119.2 . . ?
C124 C127 H127 108.1 . . ?
C124 C127 C131 108.4(5) . . ?
C131 C127 H127 108.1 . . ?
C132 C127 C124 114.9(5) . . ?
C132 C127 H127 108.1 . . ?
C132 C127 C131 109.1(6) . . ?
C121 C130 H13A 109.5 . . ?
C121 C130 H13B 109.5 . . ?
C121 C130 H13C 109.5 . . ?
H13A C130 H13B 109.5 . . ?
H13A C130 H13C 109.5 . . ?
H13B C130 H13C 109.5 . . ?
C127 C131 H13D 109.5 . . ?
C127 C131 H13E 109.5 . . ?
C127 C131 H13F 109.5 . . ?
H13D C131 H13E 109.5 . . ?
H13D C131 H13F 109.5 . . ?
H13E C131 H13F 109.5 . . ?
C127 C132 H13G 109.5 . . ?
C127 C132 H13H 109.5 . . ?
C127 C132 H13I 109.5 . . ?
H13G C132 H13H 109.5 . . ?
H13G C132 H13I 109.5 . . ?
H13H C132 H13I 109.5 . . ?

loop_
_geom_bond_atom_site_label_1
_geom_bond_atom_site_label_2
_geom_bond_distance
_geom_bond_site_symmetry_2
_geom_bond_publ_flag
Ru1 Cl1 2.4326(11) . ?
Ru1 O1 2.053(3) . ?
Ru1 N1 2.101(4) . ?
Ru1 C12 2.189(5) . ?
Ru1 C59 2.201(5) . ?
Ru1 C60 2.188(5) . ?
Ru1 C61 2.175(4) . ?
Ru1 C62 2.210(4) . ?
Ru1 C63 2.177(4) . ?
Ru2 Cl2 2.4341(12) . ?
Ru2 O2 2.050(3) . ?
Ru2 N2 2.093(3) . ?
Ru2 C49 2.213(5) . ?
Ru2 C50 2.194(5) . ?
Ru2 C51 2.167(5) . ?
Ru2 C52 2.221(5) . ?
Ru2 C53 2.168(5) . ?
Ru2 C54 2.191(4) . ?
O1 C2 1.296(5) . ?
O2 C39 1.299(5) . ?
N1 C11 1.290(6) . ?
N1 C13 1.455(5) . ?
N2 C22 1.458(5) . ?
N2 C37 1.294(5) . ?
C1 C2 1.414(6) . ?
C1 C10 1.445(7) . ?
C1 C11 1.426(6) . ?
C2 C3 1.438(6) . ?
C3 H3 0.9500 . ?
C3 C4 1.352(7) . ?
C4 H4 0.9500 . ?
C4 C5 1.420(7) . ?
C5 C6 1.399(7) . ?
C5 C10 1.431(7) . ?
C6 H6 0.9500 . ?
C6 C7 1.343(8) . ?
C7 H7 0.9500 . ?
C7 C8 1.389(9) . ?
C8 H8 0.9500 . ?
C8 C9 1.393(8) . ?
C9 H9 0.9500 . ?
C9 C10 1.418(7) . ?
C11 H11 0.9500 . ?
C12 H12 0.9500 . ?
C12 C59 1.425(7) . ?
C12 C63 1.407(7) . ?
C13 C14 1.382(6) . ?
C13 C18 1.381(7) . ?
C14 C15 1.410(6) . ?
C14 C25 1.533(7) . ?
C15 H15 0.9500 . ?
C15 C16 1.360(6) . ?
C16 C17 1.372(7) . ?
C16 C19 1.486(6) . ?
C17 H17 0.9500 . ?
C17 C18 1.392(7) . ?
C18 C29 1.554(8) . ?
C19 C20 1.366(7) . ?
C19 C24 1.408(7) . ?
C20 H20 0.9500 . ?
C20 C21 1.404(7) . ?
C21 C22 1.401(7) . ?
C21 C34 1.561(8) . ?
C22 C23 1.386(6) . ?
C23 C24 1.383(6) . ?
C23 C31 1.500(6) . ?
C24 H24 0.9500 . ?
C25 H25 1.0000 . ?
C25 C26 1.538(9) . ?
C25 C27 1.495(9) . ?
C26 H26A 0.9800 . ?
C26 H26B 0.9800 . ?
C26 H26C 0.9800 . ?
C27 H27A 0.9800 . ?
C27 H27B 0.9800 . ?
C27 H27C 0.9800 . ?
C28 H28A 0.9800 . ?
C28 H28B 0.9800 . ?
C28 H28C 0.9800 . ?
C28 C29 1.545(11) . ?
C29 H29 1.0000 . ?
C29 C30 1.468(10) . ?
C30 H30A 0.9800 . ?
C30 H30B 0.9800 . ?
C30 H30C 0.9800 . ?
C31 H31 1.0000 . ?
C31 C32 1.507(9) . ?
C31 C33 1.554(8) . ?
C32 H32A 0.9800 . ?
C32 H32B 0.9800 . ?
C32 H32C 0.9800 . ?
C33 H33A 0.9800 . ?
C33 H33B 0.9800 . ?
C33 H33C 0.9800 . ?
C34 H34 1.0000 . ?
C34 C35 1.532(11) . ?
C34 C36 1.487(9) . ?
C35 H35A 0.9800 . ?
C35 H35B 0.9800 . ?
C35 H35C 0.9800 . ?
C36 H36A 0.9800 . ?
C36 H36B 0.9800 . ?
C36 H36C 0.9800 . ?
C37 H37 0.9500 . ?
C37 C38 1.430(5) . ?
C38 C39 1.405(6) . ?
C38 C47 1.455(6) . ?
C39 C40 1.428(6) . ?
C40 H40 0.9500 . ?
C40 C41 1.358(6) . ?
C41 H41 0.9500 . ?
C41 C42 1.418(7) . ?
C42 C43 1.408(6) . ?
C42 C47 1.421(6) . ?
C43 H43 0.9500 . ?
C43 C44 1.361(7) . ?
C44 H44 0.9500 . ?
C44 C45 1.397(7) . ?
C45 H45 0.9500 . ?
C45 C46 1.366(7) . ?
C46 H46 0.9500 . ?
C46 C47 1.430(6) . ?
C48 H48A 0.9800 . ?
C48 H48B 0.9800 . ?
C48 H48C 0.9800 . ?
C48 C49 1.485(8) . ?
C49 C50 1.429(7) . ?
C49 C54 1.440(7) . ?
C50 H50 0.9500 . ?
C50 C51 1.415(7) . ?
C51 H51 0.9500 . ?
C51 C52 1.415(7) . ?
C52 C53 1.457(6) . ?
C52 C55 1.504(8) . ?
C53 H53 0.9500 . ?
C53 C54 1.374(7) . ?
C54 H54 0.9500 . ?
C55 H55 1.0000 . ?
C55 C56 1.540(8) . ?
C55 C57 1.514(8) . ?
C56 H56A 0.9800 . ?
C56 H56B 0.9800 . ?
C56 H56C 0.9800 . ?
C57 H57A 0.9800 . ?
C57 H57B 0.9800 . ?
C57 H57C 0.9800 . ?
C58 H58A 0.9800 . ?
C58 H58B 0.9800 . ?
C58 H58C 0.9800 . ?
C58 C59 1.523(7) . ?
C59 C60 1.416(7) . ?
C60 H60 0.9500 . ?
C60 C61 1.429(7) . ?
C61 H61 0.9500 . ?
C61 C62 1.402(6) . ?
C62 C63 1.424(6) . ?
C62 C64 1.519(7) . ?
C63 H63 0.9500 . ?
C64 H64 1.0000 . ?
C64 C65 1.505(8) . ?
C64 C66 1.530(7) . ?
C65 H65A 0.9800 . ?
C65 H65B 0.9800 . ?
C65 H65C 0.9800 . ?
C66 H66A 0.9800 . ?
C66 H66B 0.9800 . ?
C66 H66C 0.9800 . ?
Ru3 Cl3 2.4273(12) . ?
Ru3 O3 2.047(3) . ?
Ru3 N3 2.097(3) . ?
Ru3 C121 2.210(5) . ?
Ru3 C122 2.188(5) . ?
Ru3 C123 2.172(5) . ?
Ru3 C124 2.220(5) . ?
Ru3 C125 2.185(5) . ?
Ru3 C126 2.191(5) . ?
Ru4 Cl4 2.4288(11) . ?
Ru4 O4 2.056(3) . ?
Ru4 N4 2.089(3) . ?
Ru4 C79 2.192(5) . ?
Ru4 C80 2.194(4) . ?
Ru4 C81 2.176(4) . ?
Ru4 C82 2.212(4) . ?
Ru4 C83 2.173(4) . ?
Ru4 C84 2.189(4) . ?
O3 C111 1.297(5) . ?
O4 C68 1.300(5) . ?
N3 C100 1.453(5) . ?
N3 C109 1.299(5) . ?
N4 C77 1.311(6) . ?
N4 C88 1.452(5) . ?
C120 H120 1.0000 . ?
C120 C128 1.519(10) . ?
C120 C129 1.463(10) . ?
C120 C89 1.535(7) . ?
C128 H12A 0.9800 . ?
C128 H12B 0.9800 . ?
C128 H12C 0.9800 . ?
C129 H12D 0.9800 . ?
C129 H12E 0.9800 . ?
C129 H12F 0.9800 . ?
C67 C68 1.412(6) . ?
C67 C76 1.456(7) . ?
C67 C77 1.409(6) . ?
C68 C69 1.435(6) . ?
C69 H69 0.9500 . ?
C69 C70 1.352(7) . ?
C70 H70 0.9500 . ?
C70 C71 1.419(7) . ?
C71 C72 1.418(7) . ?
C71 C76 1.425(7) . ?
C72 H72 0.9500 . ?
C72 C73 1.344(8) . ?
C73 H73 0.9500 . ?
C73 C74 1.381(9) . ?
C74 H74 0.9500 . ?
C74 C75 1.375(8) . ?
C75 H75 0.9500 . ?
C75 C76 1.414(7) . ?
C77 H77 0.9500 . ?
C78 H78A 0.9800 . ?
C78 H78B 0.9800 . ?
C78 H78C 0.9800 . ?
C78 C79 1.495(7) . ?
C79 C80 1.432(6) . ?
C79 C84 1.423(7) . ?
C80 H80 0.9500 . ?
C80 C81 1.377(7) . ?
C81 H81 0.9500 . ?
C81 C82 1.431(6) . ?
C82 C83 1.405(6) . ?
C82 C85 1.509(7) . ?
C83 H83 0.9500 . ?
C83 C84 1.400(7) . ?
C84 H84 0.9500 . ?
C85 H85 1.0000 . ?
C85 C86 1.528(7) . ?
C85 C87 1.514(8) . ?
C86 H86A 0.9800 . ?
C86 H86B 0.9800 . ?
C86 H86C 0.9800 . ?
C87 H87A 0.9800 . ?
C87 H87B 0.9800 . ?
C87 H87C 0.9800 . ?
C88 C89 1.401(7) . ?
C88 C93 1.385(6) . ?
C89 C90 1.388(6) . ?
C90 H90 0.9500 . ?
C90 C91 1.385(6) . ?
C91 C92 1.382(6) . ?
C91 C97 1.495(5) . ?
C92 H92 0.9500 . ?
C92 C93 1.390(6) . ?
C93 C94 1.531(7) . ?
C94 H94 1.0000 . ?
C94 C95 1.556(10) . ?
C94 C96 1.525(9) . ?
C95 H95A 0.9800 . ?
C95 H95B 0.9800 . ?
C95 H95C 0.9800 . ?
C96 H96A 0.9800 . ?
C96 H96B 0.9800 . ?
C96 H96C 0.9800 . ?
C97 C98 1.371(6) . ?
C97 C102 1.375(6) . ?
C98 H98 0.9500 . ?
C98 C99 1.389(6) . ?
C99 C100 1.392(7) . ?
C99 C103 1.518(7) . ?
C100 C101 1.391(6) . ?
C101 C102 1.399(6) . ?
C101 C106 1.526(7) . ?
C102 H102 0.9500 . ?
C103 H103 1.0000 . ?
C103 C104 1.536(9) . ?
C103 C105 1.497(10) . ?
C104 H10A 0.9800 . ?
C104 H10B 0.9800 . ?
C104 H10C 0.9800 . ?
C105 H10D 0.9800 . ?
C105 H10E 0.9800 . ?
C105 H10F 0.9800 . ?
C106 H106 1.0000 . ?
C106 C107 1.549(10) . ?
C106 C108 1.518(9) . ?
C107 H10G 0.9800 . ?
C107 H10H 0.9800 . ?
C107 H10I 0.9800 . ?
C108 H10J 0.9800 . ?
C108 H10K 0.9800 . ?
C108 H10L 0.9800 . ?
C109 H109 0.9500 . ?
C109 C110 1.439(6) . ?
C110 C111 1.404(6) . ?
C110 C115 1.452(6) . ?
C111 C112 1.441(6) . ?
C112 H112 0.9500 . ?
C112 C113 1.343(7) . ?
C113 H113 0.9500 . ?
C113 C114 1.410(7) . ?
C114 C115 1.426(6) . ?
C114 C116 1.407(7) . ?
C115 C119 1.413(7) . ?
C116 H116 0.9500 . ?
C116 C117 1.356(8) . ?
C117 H117 0.9500 . ?
C117 C118 1.423(8) . ?
C118 H118 0.9500 . ?
C118 C119 1.380(7) . ?
C119 H119 0.9500 . ?
C121 C122 1.412(7) . ?
C121 C126 1.436(7) . ?
C121 C130 1.486(8) . ?
C122 H122 0.9500 . ?
C122 C123 1.413(8) . ?
C123 H123 0.9500 . ?
C123 C124 1.408(7) . ?
C124 C125 1.442(6) . ?
C124 C127 1.516(8) . ?
C125 H125 0.9500 . ?
C125 C126 1.387(7) . ?
C126 H126 0.9500 . ?
C127 H127 1.0000 . ?
C127 C131 1.536(8) . ?
C127 C132 1.511(9) . ?
C130 H13A 0.9800 . ?
C130 H13B 0.9800 . ?
C130 H13C 0.9800 . ?
C131 H13D 0.9800 . ?
C131 H13E 0.9800 . ?
C131 H13F 0.9800 . ?
C132 H13G 0.9800 . ?
C132 H13H 0.9800 . ?
C132 H13I 0.9800 . ?

loop_
_geom_torsion_atom_site_label_1
_geom_torsion_atom_site_label_2
_geom_torsion_atom_site_label_3
_geom_torsion_atom_site_label_4
_geom_torsion
_geom_torsion_site_symmetry_1
_geom_torsion_site_symmetry_2
_geom_torsion_site_symmetry_3
_geom_torsion_site_symmetry_4
_geom_torsion_publ_flag
Ru1 O1 C2 C1 -15.3(6) . . . . ?
Ru1 O1 C2 C3 166.9(3) . . . . ?
Ru1 N1 C11 C1 5.1(7) . . . . ?
Ru1 N1 C13 C14 -96.5(5) . . . . ?
Ru1 N1 C13 C18 88.7(5) . . . . ?
Ru1 C12 C59 C58 -124.3(5) . . . . ?
Ru1 C12 C59 C60 53.5(4) . . . . ?
Ru1 C12 C63 C62 -54.3(4) . . . . ?
Ru1 C59 C60 C61 53.7(4) . . . . ?
Ru1 C60 C61 C62 54.1(4) . . . . ?
Ru1 C61 C62 C63 53.3(4) . . . . ?
Ru1 C61 C62 C64 -130.2(4) . . . . ?
Ru1 C62 C63 C12 54.1(4) . . . . ?
Ru1 C62 C64 C65 35.6(7) . . . . ?
Ru1 C62 C64 C66 159.5(4) . . . . ?
Ru2 O2 C39 C38 -15.8(6) . . . . ?
Ru2 O2 C39 C40 166.9(3) . . . . ?
Ru2 N2 C22 C21 88.9(5) . . . . ?
Ru2 N2 C22 C23 -96.0(4) . . . . ?
Ru2 N2 C37 C38 4.9(6) . . . . ?
Ru2 C49 C50 C51 52.7(4) . . . . ?
Ru2 C49 C54 C53 -52.0(4) . . . . ?
Ru2 C50 C51 C52 54.5(4) . . . . ?
Ru2 C51 C52 C53 52.8(4) . . . . ?
Ru2 C51 C52 C55 -129.7(5) . . . . ?
Ru2 C52 C53 C54 55.1(4) . . . . ?
Ru2 C52 C55 C56 155.2(4) . . . . ?
Ru2 C52 C55 C57 31.3(7) . . . . ?
Ru2 C53 C54 C49 52.4(4) . . . . ?
O1 C2 C3 C4 -178.0(4) . . . . ?
O2 C39 C40 C41 -176.7(4) . . . . ?
N1 C13 C14 C15 -176.9(4) . . . . ?
N1 C13 C14 C25 4.3(7) . . . . ?
N1 C13 C18 C17 175.2(6) . . . . ?
N1 C13 C18 C29 4.7(9) . . . . ?
N2 C22 C23 C24 -177.5(4) . . . . ?
N2 C22 C23 C31 2.6(7) . . . . ?
N2 C37 C38 C39 16.6(7) . . . . ?
N2 C37 C38 C47 -171.2(4) . . . . ?
C1 C2 C3 C4 4.0(7) . . . . ?
C2 C1 C10 C5 0.6(7) . . . . ?
C2 C1 C10 C9 -177.0(5) . . . . ?
C2 C1 C11 N1 15.7(7) . . . . ?
C2 C3 C4 C5 -0.7(8) . . . . ?
C3 C4 C5 C6 176.8(5) . . . . ?
C3 C4 C5 C10 -2.6(7) . . . . ?
C4 C5 C6 C7 177.6(5) . . . . ?
C4 C5 C10 C1 2.6(7) . . . . ?
C4 C5 C10 C9 -179.6(5) . . . . ?
C5 C6 C7 C8 2.3(9) . . . . ?
C6 C5 C10 C1 -176.8(5) . . . . ?
C6 C5 C10 C9 1.0(7) . . . . ?
C6 C7 C8 C9 0.2(9) . . . . ?
C7 C8 C9 C10 -2.2(9) . . . . ?
C8 C9 C10 C1 179.2(5) . . . . ?
C8 C9 C10 C5 1.5(8) . . . . ?
C10 C1 C2 O1 178.4(4) . . . . ?
C10 C1 C2 C3 -3.8(6) . . . . ?
C10 C1 C11 N1 -173.3(5) . . . . ?
C10 C5 C6 C7 -2.9(8) . . . . ?
C11 N1 C13 C14 82.0(5) . . . . ?
C11 N1 C13 C18 -92.9(6) . . . . ?
C11 C1 C2 O1 -10.6(7) . . . . ?
C11 C1 C2 C3 167.2(4) . . . . ?
C11 C1 C10 C5 -170.5(4) . . . . ?
C11 C1 C10 C9 11.9(7) . . . . ?
C12 C59 C60 Ru1 -53.5(4) . . . . ?
C12 C59 C60 C61 0.2(7) . . . . ?
C13 N1 C11 C1 -173.3(4) . . . . ?
C13 C14 C15 C16 1.1(8) . . . . ?
C13 C14 C25 C26 136.4(5) . . . . ?
C13 C14 C25 C27 -98.7(6) . . . . ?
C13 C18 C29 C28 93.0(7) . . . . ?
C13 C18 C29 C30 -139.2(7) . . . . ?
C14 C13 C18 C17 0.5(9) . . . . ?
C14 C13 C18 C29 -170.0(6) . . . . ?
C14 C15 C16 C17 1.9(9) . . . . ?
C14 C15 C16 C19 178.6(5) . . . . ?
C15 C14 C25 C26 -42.3(7) . . . . ?
C15 C14 C25 C27 82.5(6) . . . . ?
C15 C16 C17 C18 -3.9(11) . . . . ?
C15 C16 C19 C20 -15.4(9) . . . . ?
C15 C16 C19 C24 167.8(5) . . . . ?
C16 C17 C18 C13 2.8(12) . . . . ?
C16 C17 C18 C29 173.4(7) . . . . ?
C16 C19 C20 C21 -179.4(6) . . . . ?
C16 C19 C24 C23 178.8(5) . . . . ?
C17 C16 C19 C20 161.0(7) . . . . ?
C17 C16 C19 C24 -15.7(9) . . . . ?
C17 C18 C29 C28 -77.2(9) . . . . ?
C17 C18 C29 C30 50.5(10) . . . . ?
C18 C13 C14 C15 -2.3(8) . . . . ?
C18 C13 C14 C25 179.0(6) . . . . ?
C19 C16 C17 C18 179.5(7) . . . . ?
C19 C20 C21 C22 0.8(11) . . . . ?
C19 C20 C21 C34 174.7(7) . . . . ?
C20 C19 C24 C23 1.8(8) . . . . ?
C20 C21 C22 N2 176.9(5) . . . . ?
C20 C21 C22 C23 1.8(9) . . . . ?
C20 C21 C34 C35 -79.1(8) . . . . ?
C20 C21 C34 C36 46.2(9) . . . . ?
C21 C22 C23 C24 -2.5(7) . . . . ?
C21 C22 C23 C31 177.6(5) . . . . ?
C22 N2 C37 C38 -173.6(4) . . . . ?
C22 C21 C34 C35 94.5(7) . . . . ?
C22 C21 C34 C36 -140.2(6) . . . . ?
C22 C23 C24 C19 0.6(7) . . . . ?
C22 C23 C31 C32 -98.9(6) . . . . ?
C22 C23 C31 C33 137.4(5) . . . . ?
C24 C19 C20 C21 -2.5(10) . . . . ?
C24 C23 C31 C32 81.2(6) . . . . ?
C24 C23 C31 C33 -42.5(7) . . . . ?
C25 C14 C15 C16 179.9(5) . . . . ?
C31 C23 C24 C19 -179.5(5) . . . . ?
C34 C21 C22 N2 3.1(8) . . . . ?
C34 C21 C22 C23 -172.0(6) . . . . ?
C37 N2 C22 C21 -92.7(5) . . . . ?
C37 N2 C22 C23 82.5(5) . . . . ?
C37 C38 C39 O2 -10.9(6) . . . . ?
C37 C38 C39 C40 166.3(4) . . . . ?
C37 C38 C47 C42 -170.3(4) . . . . ?
C37 C38 C47 C46 12.3(7) . . . . ?
C38 C39 C40 C41 5.9(6) . . . . ?
C39 C38 C47 C42 2.0(6) . . . . ?
C39 C38 C47 C46 -175.4(4) . . . . ?
C39 C40 C41 C42 -1.7(7) . . . . ?
C40 C41 C42 C43 176.2(4) . . . . ?
C40 C41 C42 C47 -2.4(7) . . . . ?
C41 C42 C43 C44 178.7(4) . . . . ?
C41 C42 C47 C38 2.2(6) . . . . ?
C41 C42 C47 C46 179.8(4) . . . . ?
C42 C43 C44 C45 1.4(8) . . . . ?
C43 C42 C47 C38 -176.4(4) . . . . ?
C43 C42 C47 C46 1.2(6) . . . . ?
C43 C44 C45 C46 1.4(9) . . . . ?
C44 C45 C46 C47 -2.9(9) . . . . ?
C45 C46 C47 C38 179.1(5) . . . . ?
C45 C46 C47 C42 1.6(7) . . . . ?
C47 C38 C39 O2 176.9(4) . . . . ?
C47 C38 C39 C40 -5.9(6) . . . . ?
C47 C42 C43 C44 -2.7(7) . . . . ?
C48 C49 C50 Ru2 126.1(5) . . . . ?
C48 C49 C50 C51 178.8(5) . . . . ?
C48 C49 C54 Ru2 -126.0(5) . . . . ?
C48 C49 C54 C53 -178.0(5) . . . . ?
C49 C50 C51 Ru2 -53.6(4) . . . . ?
C49 C50 C51 C52 1.0(7) . . . . ?
C50 C49 C54 Ru2 54.2(4) . . . . ?
C50 C49 C54 C53 2.2(7) . . . . ?
C50 C51 C52 Ru2 -54.0(4) . . . . ?
C50 C51 C52 C53 -1.2(7) . . . . ?
C50 C51 C52 C55 176.2(5) . . . . ?
C51 C52 C53 Ru2 -53.1(4) . . . . ?
C51 C52 C53 C54 2.0(7) . . . . ?
C51 C52 C55 C56 -111.9(5) . . . . ?
C51 C52 C55 C57 124.2(5) . . . . ?
C52 C53 C54 Ru2 -55.1(4) . . . . ?
C52 C53 C54 C49 -2.6(7) . . . . ?
C53 C52 C55 C56 65.4(6) . . . . ?
C53 C52 C55 C57 -58.5(6) . . . . ?
C54 C49 C50 Ru2 -54.1(4) . . . . ?
C54 C49 C50 C51 -1.4(7) . . . . ?
C55 C52 C53 Ru2 129.4(5) . . . . ?
C55 C52 C53 C54 -175.5(5) . . . . ?
C58 C59 C60 Ru1 124.3(5) . . . . ?
C58 C59 C60 C61 177.9(5) . . . . ?
C59 C12 C63 Ru1 53.6(4) . . . . ?
C59 C12 C63 C62 -0.7(7) . . . . ?
C59 C60 C61 Ru1 -54.3(4) . . . . ?
C59 C60 C61 C62 -0.2(7) . . . . ?
C60 C61 C62 Ru1 -53.5(4) . . . . ?
C60 C61 C62 C63 -0.3(7) . . . . ?
C60 C61 C62 C64 176.3(4) . . . . ?
C61 C62 C63 Ru1 -53.4(4) . . . . ?
C61 C62 C63 C12 0.7(6) . . . . ?
C61 C62 C64 C65 127.9(5) . . . . ?
C61 C62 C64 C66 -108.1(5) . . . . ?
C63 C12 C59 Ru1 -53.3(4) . . . . ?
C63 C12 C59 C58 -177.5(5) . . . . ?
C63 C12 C59 C60 0.3(7) . . . . ?
C63 C62 C64 C65 -55.7(6) . . . . ?
C63 C62 C64 C66 68.3(6) . . . . ?
C64 C62 C63 Ru1 130.1(4) . . . . ?
C64 C62 C63 C12 -175.9(4) . . . . ?
Ru3 O3 C111 C110 14.4(6) . . . . ?
Ru3 O3 C111 C112 -168.9(3) . . . . ?
Ru3 N3 C100 C99 -77.1(5) . . . . ?
Ru3 N3 C100 C101 103.3(4) . . . . ?
Ru3 N3 C109 C110 -6.1(7) . . . . ?
Ru3 C121 C122 C123 -53.6(4) . . . . ?
Ru3 C121 C126 C125 53.1(4) . . . . ?
Ru3 C122 C123 C124 -54.7(4) . . . . ?
Ru3 C123 C124 C125 -53.1(4) . . . . ?
Ru3 C123 C124 C127 130.5(5) . . . . ?
Ru3 C124 C125 C126 -54.6(4) . . . . ?
Ru3 C124 C127 C131 -162.6(4) . . . . ?
Ru3 C124 C127 C132 -40.2(7) . . . . ?
Ru3 C125 C126 C121 -53.2(4) . . . . ?
Ru4 O4 C68 C67 13.8(6) . . . . ?
Ru4 O4 C68 C69 -167.7(3) . . . . ?
Ru4 N4 C77 C67 -4.3(7) . . . . ?
Ru4 N4 C88 C89 -78.3(5) . . . . ?
Ru4 N4 C88 C93 102.4(4) . . . . ?
Ru4 C79 C80 C81 52.7(4) . . . . ?
Ru4 C79 C84 C83 -52.8(4) . . . . ?
Ru4 C80 C81 C82 54.8(4) . . . . ?
Ru4 C81 C82 C83 53.1(4) . . . . ?
Ru4 C81 C82 C85 -131.2(4) . . . . ?
Ru4 C82 C83 C84 54.6(4) . . . . ?
Ru4 C82 C85 C86 -159.0(4) . . . . ?
Ru4 C82 C85 C87 -35.8(7) . . . . ?
Ru4 C83 C84 C79 53.1(4) . . . . ?
O3 C111 C112 C113 177.7(4) . . . . ?
O4 C68 C69 C70 177.5(4) . . . . ?
N3 C100 C101 C102 176.8(4) . . . . ?
N3 C100 C101 C106 1.5(7) . . . . ?
N3 C109 C110 C111 -13.3(7) . . . . ?
N3 C109 C110 C115 173.4(4) . . . . ?
N4 C88 C89 C120 0.0(8) . . . . ?
N4 C88 C89 C90 -178.4(5) . . . . ?
N4 C88 C93 C92 176.8(4) . . . . ?
N4 C88 C93 C94 1.5(7) . . . . ?
C120 C89 C90 C91 -176.0(6) . . . . ?
C128 C120 C89 C88 150.2(6) . . . . ?
C128 C120 C89 C90 -31.4(9) . . . . ?
C129 C120 C89 C88 -83.7(7) . . . . ?
C129 C120 C89 C90 94.6(7) . . . . ?
C67 C68 C69 C70 -3.9(7) . . . . ?
C68 C67 C76 C71 -0.8(7) . . . . ?
C68 C67 C76 C75 176.5(5) . . . . ?
C68 C67 C77 N4 -16.6(8) . . . . ?
C68 C69 C70 C71 0.4(7) . . . . ?
C69 C70 C71 C72 -175.9(5) . . . . ?
C69 C70 C71 C76 2.8(7) . . . . ?
C70 C71 C72 C73 -179.4(5) . . . . ?
C70 C71 C76 C67 -2.6(7) . . . . ?
C70 C71 C76 C75 179.9(5) . . . . ?
C71 C72 C73 C74 0.4(9) . . . . ?
C72 C71 C76 C67 176.2(4) . . . . ?
C72 C71 C76 C75 -1.3(7) . . . . ?
C72 C73 C74 C75 -3.4(9) . . . . ?
C73 C74 C75 C76 4.0(9) . . . . ?
C74 C75 C76 C67 -178.9(5) . . . . ?
C74 C75 C76 C71 -1.5(8) . . . . ?
C76 C67 C68 O4 -177.5(4) . . . . ?
C76 C67 C68 C69 4.0(6) . . . . ?
C76 C67 C77 N4 172.5(5) . . . . ?
C76 C71 C72 C73 1.9(8) . . . . ?
C77 N4 C88 C89 106.5(5) . . . . ?
C77 N4 C88 C93 -72.9(5) . . . . ?
C77 C67 C68 O4 11.6(7) . . . . ?
C77 C67 C68 C69 -166.9(4) . . . . ?
C77 C67 C76 C71 170.3(4) . . . . ?
C77 C67 C76 C75 -12.3(7) . . . . ?
C78 C79 C80 Ru4 125.5(5) . . . . ?
C78 C79 C80 C81 178.2(5) . . . . ?
C78 C79 C84 Ru4 -125.5(5) . . . . ?
C78 C79 C84 C83 -178.4(5) . . . . ?
C79 C80 C81 Ru4 -52.6(4) . . . . ?
C79 C80 C81 C82 2.2(7) . . . . ?
C80 C79 C84 Ru4 55.1(4) . . . . ?
C80 C79 C84 C83 2.2(7) . . . . ?
C80 C81 C82 Ru4 -54.8(4) . . . . ?
C80 C81 C82 C83 -1.7(6) . . . . ?
C80 C81 C82 C85 174.0(4) . . . . ?
C81 C82 C83 Ru4 -53.0(3) . . . . ?
C81 C82 C83 C84 1.6(7) . . . . ?
C81 C82 C85 C86 -67.7(6) . . . . ?
C81 C82 C85 C87 55.5(6) . . . . ?
C82 C83 C84 Ru4 -55.0(4) . . . . ?
C82 C83 C84 C79 -1.9(7) . . . . ?
C83 C82 C85 C86 107.8(5) . . . . ?
C83 C82 C85 C87 -129.0(5) . . . . ?
C84 C79 C80 Ru4 -55.0(4) . . . . ?
C84 C79 C80 C81 -2.3(7) . . . . ?
C85 C82 C83 Ru4 131.3(4) . . . . ?
C85 C82 C83 C84 -174.1(4) . . . . ?
C88 N4 C77 C67 170.9(4) . . . . ?
C88 C89 C90 C91 2.5(9) . . . . ?
C88 C93 C94 C95 102.1(6) . . . . ?
C88 C93 C94 C96 -133.5(5) . . . . ?
C89 C88 C93 C92 -2.6(7) . . . . ?
C89 C88 C93 C94 -177.8(5) . . . . ?
C89 C90 C91 C92 -4.0(8) . . . . ?
C89 C90 C91 C97 175.9(5) . . . . ?
C90 C91 C92 C93 2.3(8) . . . . ?
C90 C91 C97 C98 163.8(6) . . . . ?
C90 C91 C97 C102 -16.1(7) . . . . ?
C91 C92 C93 C88 0.9(8) . . . . ?
C91 C92 C93 C94 176.3(5) . . . . ?
C91 C97 C98 C99 176.3(5) . . . . ?
C91 C97 C102 C101 -177.8(5) . . . . ?
C92 C91 C97 C98 -16.2(8) . . . . ?
C92 C91 C97 C102 163.8(5) . . . . ?
C92 C93 C94 C95 -73.1(6) . . . . ?
C92 C93 C94 C96 51.3(7) . . . . ?
C93 C88 C89 C120 179.4(5) . . . . ?
C93 C88 C89 C90 1.0(8) . . . . ?
C97 C91 C92 C93 -177.6(5) . . . . ?
C97 C98 C99 C100 2.0(9) . . . . ?
C97 C98 C99 C103 -177.2(6) . . . . ?
C98 C97 C102 C101 2.2(8) . . . . ?
C98 C99 C100 N3 -178.2(5) . . . . ?
C98 C99 C100 C101 1.4(8) . . . . ?
C98 C99 C103 C104 -28.6(9) . . . . ?
C98 C99 C103 C105 94.3(7) . . . . ?
C99 C100 C101 C102 -2.8(7) . . . . ?
C99 C100 C101 C106 -178.1(5) . . . . ?
C100 N3 C109 C110 170.2(4) . . . . ?
C100 C99 C103 C104 152.2(6) . . . . ?
C100 C99 C103 C105 -84.9(6) . . . . ?
C100 C101 C102 C97 0.9(8) . . . . ?
C100 C101 C106 C107 102.8(6) . . . . ?
C100 C101 C106 C108 -134.0(5) . . . . ?
C102 C97 C98 C99 -3.8(9) . . . . ?
C102 C101 C106 C107 -72.4(7) . . . . ?
C102 C101 C106 C108 50.8(7) . . . . ?
C103 C99 C100 N3 1.1(8) . . . . ?
C103 C99 C100 C101 -179.3(5) . . . . ?
C106 C101 C102 C97 176.4(5) . . . . ?
C109 N3 C100 C99 106.6(5) . . . . ?
C109 N3 C100 C101 -73.0(5) . . . . ?
C109 C110 C111 O3 9.1(7) . . . . ?
C109 C110 C111 C112 -167.5(4) . . . . ?
C109 C110 C115 C114 169.8(4) . . . . ?
C109 C110 C115 C119 -10.9(7) . . . . ?
C110 C111 C112 C113 -5.3(6) . . . . ?
C110 C115 C119 C118 -179.1(5) . . . . ?
C111 C110 C115 C114 -3.5(6) . . . . ?
C111 C110 C115 C119 175.7(4) . . . . ?
C111 C112 C113 C114 2.6(7) . . . . ?
C112 C113 C114 C115 -0.3(7) . . . . ?
C112 C113 C114 C116 -177.6(4) . . . . ?
C113 C114 C115 C110 0.7(6) . . . . ?
C113 C114 C115 C119 -178.6(4) . . . . ?
C113 C114 C116 C117 179.9(5) . . . . ?
C114 C115 C119 C118 0.2(7) . . . . ?
C114 C116 C117 C118 -2.9(8) . . . . ?
C115 C110 C111 O3 -177.7(4) . . . . ?
C115 C110 C111 C112 5.7(6) . . . . ?
C115 C114 C116 C117 2.7(7) . . . . ?
C116 C114 C115 C110 178.0(4) . . . . ?
C116 C114 C115 C119 -1.3(7) . . . . ?
C116 C117 C118 C119 1.7(8) . . . . ?
C117 C118 C119 C115 -0.4(8) . . . . ?
C121 C122 C123 Ru3 54.3(4) . . . . ?
C121 C122 C123 C124 -0.3(7) . . . . ?
C122 C121 C126 Ru3 -53.9(4) . . . . ?
C122 C121 C126 C125 -0.8(7) . . . . ?
C122 C123 C124 Ru3 54.0(4) . . . . ?
C122 C123 C124 C125 1.0(7) . . . . ?
C122 C123 C124 C127 -175.5(5) . . . . ?
C123 C124 C125 Ru3 53.0(4) . . . . ?
C123 C124 C125 C126 -1.6(7) . . . . ?
C123 C124 C127 C131 104.8(6) . . . . ?
C123 C124 C127 C132 -132.9(6) . . . . ?
C124 C125 C126 Ru3 54.8(4) . . . . ?
C124 C125 C126 C121 1.5(7) . . . . ?
C125 C124 C127 C131 -71.4(6) . . . . ?
C125 C124 C127 C132 50.9(7) . . . . ?
C126 C121 C122 Ru3 53.8(4) . . . . ?
C126 C121 C122 C123 0.2(7) . . . . ?
C127 C124 C125 Ru3 -130.5(5) . . . . ?
C127 C124 C125 C126 174.9(5) . . . . ?
C130 C121 C122 Ru3 -124.5(5) . . . . ?
C130 C121 C122 C123 -178.0(5) . . . . ?
C130 C121 C126 Ru3 124.4(5) . . . . ?
C130 C121 C126 C125 177.5(5) . . . . ?

loop_
_smtbx_masks_void_nr
_smtbx_masks_void_average_x
_smtbx_masks_void_average_y
_smtbx_masks_void_average_z
_smtbx_masks_void_volume
_smtbx_masks_void_count_electrons
_smtbx_masks_void_content
1 0.000 -0.151 0.500 1489.2 383.7 '10 CH2Cl2'
2 0.500 -0.181 0.000 1547.5 415.5 '16 CH3CH2OH'
